data_4118414
loop_
_publ_author_name
'Boris Kosog'
'Christos E. Kefalidis'
'Frank W. Heinemann'
'Laurent Maron'
'Karsten Meyer'

_publ_contact_author
;                                                                               
        Prof. Dr. K. Meyer       
        Department of Chemistry and Pharmacy
        Inorganic Chemistry
        Universit\"at Erlangen-N\"urnberg                   
        Egerlandstr. 1                                     
        D-91058 Erlangen                               
        Bundesrepublik Deutschland                             
;
_publ_contact_author_email Karsten.Meyer@chemie.uni-erlangen.de
_publ_contact_author_fax '049 9131 852-7367'
_publ_contact_author_phone '049 9131 852-7360'
_publ_section_title
;
 Uranium(III)-Mediated C-C-Coupling of Terminal Alkynes: Formation of
 Dinuclear Uranium(IV) Vinyl Complexes
;
_journal_name_full 'Journal of the American Chemical Society'
_journal_page_first 12792
_journal_page_last 12797
_journal_paper_doi 10.1021/ja3047393
_journal_volume 134
_journal_year 2012
_chemical_formula_moiety 'C132 H160 N2 O6 U2, 1.5(C4 H10 O2)'
_chemical_formula_sum 'C138 H175 N2 O9 U2'
_chemical_formula_weight 2481.86
_chemical_name_systematic
; 
 ? 
;
_space_group_IT_number 14
_symmetry_cell_setting monoclinic
_symmetry_space_group_name_Hall '-P 2yn'
_symmetry_space_group_name_H-M 'P 1 21/n 1'
_atom_sites_solution_hydrogens geom
_atom_sites_solution_primary direct
_atom_sites_solution_secondary difmap
_audit_creation_method SHELXL-97
_cell_angle_alpha 90.00
_cell_angle_beta 104.997(3)
_cell_angle_gamma 90.00
_cell_formula_units_Z 4
_cell_length_a 16.441(2)
_cell_length_b 28.227(3)
_cell_length_c 25.512(3)
_cell_measurement_reflns_used 9398
_cell_measurement_temperature 100(2)
_cell_measurement_theta_max 29.40
_cell_measurement_theta_min 2.57
_cell_volume 11436(2)
_computing_cell_refinement 'Bruker SAINT'
_computing_data_collection 'Bruker APEX2'
_computing_data_reduction 'Bruker SAINT'
_computing_molecular_graphics 'SHELXTL 6.12 (Bruker AXS, 2002)'
_computing_publication_material 'SHELXTL 6.12 (Bruker AXS, 2002)'
_computing_structure_refinement 'SHELXTL 6.12 (Bruker AXS, 2002)'
_computing_structure_solution 'SHELXTL 6.12 (Bruker AXS, 2002)'
_diffrn_ambient_temperature 100(2)
_diffrn_detector_area_resol_mean 83.33
_diffrn_measured_fraction_theta_full 0.999
_diffrn_measured_fraction_theta_max 0.999
_diffrn_measurement_device_type 'Bruker Kappa APEX II CCD area detector'
_diffrn_measurement_method 'phi and omega scans'
_diffrn_radiation_monochromator 'Quazar focussing montel optics'
_diffrn_radiation_source 'ImuS micro-focus tube'
_diffrn_radiation_type MoK\a
_diffrn_radiation_wavelength 0.71073
_diffrn_reflns_av_R_equivalents 0.0407
_diffrn_reflns_av_sigmaI/netI 0.0429
_diffrn_reflns_limit_h_max 21
_diffrn_reflns_limit_h_min -21
_diffrn_reflns_limit_k_max 37
_diffrn_reflns_limit_k_min -37
_diffrn_reflns_limit_l_max 34
_diffrn_reflns_limit_l_min -34
_diffrn_reflns_number 116665
_diffrn_reflns_theta_full 28.28
_diffrn_reflns_theta_max 28.28
_diffrn_reflns_theta_min 2.19
_exptl_absorpt_coefficient_mu 2.890
_exptl_absorpt_correction_T_max 0.746
_exptl_absorpt_correction_T_min 0.610
_exptl_absorpt_correction_type multi-scan
_exptl_absorpt_process_details 'SADABS, Bruker-AXS, 2009'
_exptl_crystal_colour brown
_exptl_crystal_density_diffrn 1.441
_exptl_crystal_description block
_exptl_crystal_F_000 5092
_exptl_crystal_size_max 0.22
_exptl_crystal_size_mid 0.18
_exptl_crystal_size_min 0.17
_refine_diff_density_max 3.153
_refine_diff_density_min -1.914
_refine_diff_density_rms 0.129
_refine_ls_extinction_method none
_refine_ls_goodness_of_fit_ref 1.056
_refine_ls_hydrogen_treatment constr
_refine_ls_matrix_type full
_refine_ls_number_parameters 1412
_refine_ls_number_reflns 28357
_refine_ls_number_restraints 42
_refine_ls_restrained_S_all 1.059
_refine_ls_R_factor_all 0.0655
_refine_ls_R_factor_gt 0.0408
_refine_ls_shift/su_max 0.006
_refine_ls_shift/su_mean 0.000
_refine_ls_structure_factor_coef Fsqd
_refine_ls_weighting_details 'calc w=1/[\s^2^(Fo^2^)+(0.0470P)^2^+33.1882P] where P=(Fo^2^+2Fc^2^)/3'
_refine_ls_weighting_scheme calc
_refine_ls_wR_factor_gt 0.0959
_refine_ls_wR_factor_ref 0.1092
_reflns_number_gt 21660
_reflns_number_total 28357
_reflns_threshold_expression >2sigma(I)
_cod_data_source_file ja3047393_5.cif
_cod_data_source_block bk1115
_cod_original_sg_symbol_Hall -P2yn
_cod_database_code 4118414

loop_
_symmetry_equiv_pos_as_xyz
'x, y, z'
'-x+1/2, y+1/2, -z+1/2'
'-x, -y, -z'
'x-1/2, -y-1/2, z-1/2'

loop_
_atom_site_label
_atom_site_type_symbol
_atom_site_fract_x
_atom_site_fract_y
_atom_site_fract_z
_atom_site_U_iso_or_equiv
_atom_site_adp_type
_atom_site_occupancy
_atom_site_symmetry_multiplicity
_atom_site_calc_flag
_atom_site_refinement_flags
_atom_site_disorder_assembly
_atom_site_disorder_group
U1 U 0.850805(9) 0.210950(5) 0.907777(6) 0.02018(4) Uani 1 1 d . . .
U2 U 0.696877(10) 0.308560(6) 0.837553(6) 0.02278(5) Uani 1 1 d . . .
O1 O 0.79924(19) 0.19887(10) 0.97570(12) 0.0253(6) Uani 1 1 d . . .
O2 O 0.89899(19) 0.18671(10) 0.84050(12) 0.0249(6) Uani 1 1 d . . .
O3 O 0.97164(18) 0.19733(10) 0.96317(12) 0.0241(6) Uani 1 1 d . . .
O4 O 0.70502(17) 0.22680(10) 0.85145(12) 0.0231(6) Uani 1 1 d . . .
O5 O 0.73516(19) 0.36818(11) 0.79884(12) 0.0263(6) Uani 1 1 d . . .
O6 O 0.56609(19) 0.30862(11) 0.79337(12) 0.0271(7) Uani 1 1 d . . .
N1 N 0.8467(2) 0.12077(12) 0.91540(14) 0.0216(7) Uani 1 1 d . . .
N2 N 0.7078(2) 0.27736(13) 0.74405(15) 0.0256(8) Uani 1 1 d . . .
C1 C 0.7658(3) 0.10915(16) 0.93050(18) 0.0270(9) Uani 1 1 d . . .
H1A H 0.7194 0.1269 0.9058 0.032 Uiso 1 1 calc R . .
H1B H 0.7540 0.0750 0.9237 0.032 Uiso 1 1 calc R . .
C2 C 0.7639(3) 0.11973(16) 0.98793(18) 0.0261(9) Uani 1 1 d . . .
C3 C 0.7810(3) 0.16559(15) 1.00922(18) 0.0236(9) Uani 1 1 d . . .
C4 C 0.7793(3) 0.17581(16) 1.06316(18) 0.0258(9) Uani 1 1 d . . .
C5 C 0.7555(3) 0.13865(16) 1.09237(18) 0.0281(9) Uani 1 1 d . . .
H5A H 0.7523 0.1449 1.1284 0.034 Uiso 1 1 calc R . .
C6 C 0.7363(3) 0.09310(16) 1.07191(18) 0.0285(9) Uani 1 1 d . . .
C7 C 0.7417(3) 0.08397(16) 1.01928(19) 0.0283(9) Uani 1 1 d . . .
H7A H 0.7301 0.0530 1.0046 0.034 Uiso 1 1 calc R . .
C8 C 0.8373(3) 0.09920(16) 0.86082(18) 0.0275(9) Uani 1 1 d . . .
H8A H 0.7879 0.1138 0.8354 0.033 Uiso 1 1 calc R . .
H8B H 0.8247 0.0651 0.8633 0.033 Uiso 1 1 calc R . .
C9 C 0.9106(3) 0.10352(16) 0.83672(17) 0.0275(9) Uani 1 1 d . . .
C10 C 0.9366(3) 0.14857(16) 0.82388(17) 0.0254(9) Uani 1 1 d . . .
C11 C 1.0008(3) 0.15226(16) 0.79593(18) 0.0279(9) Uani 1 1 d . . .
C12 C 1.0399(3) 0.11025(18) 0.7873(2) 0.0350(11) Uani 1 1 d . . .
H12A H 1.0842 0.1122 0.7697 0.042 Uiso 1 1 calc R . .
C13 C 1.0186(3) 0.06584(18) 0.8025(2) 0.0350(11) Uani 1 1 d . . .
C14 C 0.9518(3) 0.06288(17) 0.82641(19) 0.0318(10) Uani 1 1 d . . .
H14A H 0.9340 0.0328 0.8358 0.038 Uiso 1 1 calc R . .
C15 C 0.9205(3) 0.10087(15) 0.95653(18) 0.0254(9) Uani 1 1 d . . .
H15A H 0.9184 0.0659 0.9530 0.030 Uiso 1 1 calc R . .
H15B H 0.9136 0.1086 0.9930 0.030 Uiso 1 1 calc R . .
C16 C 1.0071(3) 0.11702(16) 0.95424(19) 0.0295(10) Uani 1 1 d . . .
C17 C 1.0329(3) 0.16482(15) 0.96358(16) 0.0223(8) Uani 1 1 d . . .
C18 C 1.1187(3) 0.17737(15) 0.97317(17) 0.0241(9) Uani 1 1 d . . .
C19 C 1.1741(3) 0.14211(16) 0.96605(18) 0.0267(9) Uani 1 1 d . . .
H19A H 1.2315 0.1503 0.9706 0.032 Uiso 1 1 calc R . .
C20 C 1.1498(3) 0.09537(17) 0.95263(19) 0.0312(10) Uani 1 1 d . . .
C21 C 1.0670(3) 0.08317(17) 0.94967(19) 0.0300(10) Uani 1 1 d . . .
H21A H 1.0506 0.0509 0.9444 0.036 Uiso 1 1 calc R . .
C22 C 0.8066(3) 0.22402(15) 1.08988(17) 0.0232(9) Uani 1 1 d . . .
C23 C 0.9319(3) 0.27876(18) 1.12017(19) 0.0324(10) Uani 1 1 d . . .
H23A H 0.9930 0.2829 1.1220 0.039 Uiso 1 1 calc R . .
C24 C 0.7879(3) 0.31336(16) 1.08498(19) 0.0304(10) Uani 1 1 d . . .
H24A H 0.7552 0.3399 1.0634 0.036 Uiso 1 1 calc R . .
C25 C 0.8268(3) 0.27389(17) 1.17552(19) 0.0310(10) Uani 1 1 d . . .
H25A H 0.8188 0.2743 1.2131 0.037 Uiso 1 1 calc R . .
C26 C 0.9013(3) 0.23150(16) 1.09329(17) 0.0266(9) Uani 1 1 d . . .
H26A H 0.9346 0.2054 1.1145 0.032 Uiso 1 1 calc R . .
H26B H 0.9100 0.2308 1.0563 0.032 Uiso 1 1 calc R . .
C27 C 0.7550(3) 0.26561(16) 1.05830(18) 0.0273(9) Uani 1 1 d . . .
H27A H 0.7593 0.2653 1.0203 0.033 Uiso 1 1 calc R . .
H27B H 0.6950 0.2618 1.0578 0.033 Uiso 1 1 calc R . .
C28 C 0.9195(3) 0.27993(18) 1.17824(19) 0.0330(10) Uani 1 1 d . . .
H28A H 0.9523 0.2541 1.2002 0.040 Uiso 1 1 calc R . .
H28B H 0.9399 0.3105 1.1958 0.040 Uiso 1 1 calc R . .
C29 C 0.7769(3) 0.31461(17) 1.1425(2) 0.0348(11) Uani 1 1 d . . .
H29A H 0.7165 0.3115 1.1414 0.042 Uiso 1 1 calc R . .
H29B H 0.7974 0.3453 1.1598 0.042 Uiso 1 1 calc R . .
C30 C 0.7966(3) 0.22618(16) 1.14847(18) 0.0280(9) Uani 1 1 d . . .
H30A H 0.7366 0.2215 1.1477 0.034 Uiso 1 1 calc R . .
H30B H 0.8295 0.2002 1.1702 0.034 Uiso 1 1 calc R . .
C31 C 0.8816(3) 0.31880(17) 1.08675(19) 0.0320(10) Uani 1 1 d . . .
H31A H 0.8888 0.3179 1.0494 0.038 Uiso 1 1 calc R . .
H31B H 0.9026 0.3497 1.1031 0.038 Uiso 1 1 calc R . .
C32 C 0.7126(3) 0.05465(17) 1.1067(2) 0.0362(11) Uani 1 1 d . . .
H32A H 0.6744 0.0677 1.1268 0.054 Uiso 1 1 calc R . .
H32B H 0.7635 0.0427 1.1324 0.054 Uiso 1 1 calc R . .
H32C H 0.6845 0.0287 1.0835 0.054 Uiso 1 1 calc R . .
C33 C 1.0296(3) 0.19868(17) 0.77516(19) 0.0303(10) Uani 1 1 d . . .
C34 C 1.0967(5) 0.2806(3) 0.8004(3) 0.066(2) Uani 1 1 d . . .
H34A H 1.1213 0.3026 0.8311 0.079 Uiso 1 1 calc R . .
C35 C 0.9833(4) 0.2714(2) 0.7146(3) 0.0554(15) Uani 1 1 d . . .
H35A H 0.9337 0.2877 0.6903 0.066 Uiso 1 1 calc R . .
C36 C 1.1224(4) 0.2369(2) 0.7202(2) 0.0484(14) Uani 1 1 d . . .
H36A H 1.1641 0.2298 0.6988 0.058 Uiso 1 1 calc R . .
C37 C 1.0707(5) 0.2316(3) 0.8211(2) 0.066(2) Uani 1 1 d . . .
H37A H 1.1214 0.2161 0.8442 0.079 Uiso 1 1 calc R . .
H37B H 1.0311 0.2375 0.8438 0.079 Uiso 1 1 calc R . .
C38 C 0.9549(4) 0.2242(2) 0.7373(3) 0.0522(15) Uani 1 1 d . . .
H38A H 0.9123 0.2315 0.7574 0.063 Uiso 1 1 calc R . .
H38B H 0.9285 0.2031 0.7067 0.063 Uiso 1 1 calc R . .
C39 C 1.1633(4) 0.2661(3) 0.7689(3) 0.0664(19) Uani 1 1 d . . .
H39A H 1.1883 0.2949 0.7574 0.080 Uiso 1 1 calc R . .
H39B H 1.2091 0.2476 0.7932 0.080 Uiso 1 1 calc R . .
C40 C 1.0471(4) 0.2608(3) 0.6848(3) 0.0599(17) Uani 1 1 d . . .
H40A H 1.0648 0.2906 0.6706 0.072 Uiso 1 1 calc R . .
H40B H 1.0219 0.2401 0.6535 0.072 Uiso 1 1 calc R . .
C41 C 1.0922(4) 0.1904(2) 0.7404(3) 0.0547(16) Uani 1 1 d . . .
H41A H 1.1416 0.1728 0.7621 0.066 Uiso 1 1 calc R . .
H41B H 1.0649 0.1705 0.7087 0.066 Uiso 1 1 calc R . .
C42 C 1.0195(4) 0.3007(2) 0.7633(3) 0.0574(17) Uani 1 1 d . . .
H42A H 1.0328 0.3325 0.7514 0.069 Uiso 1 1 calc R . .
H42B H 0.9763 0.3048 0.7838 0.069 Uiso 1 1 calc R . .
C43 C 1.0653(4) 0.02259(19) 0.7920(2) 0.0448(13) Uani 1 1 d . . .
H43A H 1.0252 -0.0006 0.7713 0.067 Uiso 1 1 calc R . .
H43B H 1.0959 0.0086 0.8267 0.067 Uiso 1 1 calc R . .
H43C H 1.1054 0.0315 0.7713 0.067 Uiso 1 1 calc R . .
C44 C 1.1515(3) 0.22671(15) 0.99505(17) 0.0229(8) Uani 1 1 d . . .
C45 C 1.1441(3) 0.31637(15) 0.98175(18) 0.0262(9) Uani 1 1 d . . .
H45A H 1.1172 0.3423 0.9565 0.031 Uiso 1 1 calc R . .
C46 C 1.1635(3) 0.28235(16) 1.07535(18) 0.0297(10) Uani 1 1 d . . .
H46A H 1.1492 0.2864 1.1109 0.036 Uiso 1 1 calc R . .
C47 C 1.2807(3) 0.27865(18) 1.0297(2) 0.0344(11) Uani 1 1 d . . .
H47A H 1.3432 0.2800 1.0356 0.041 Uiso 1 1 calc R . .
C48 C 1.1126(3) 0.26814(15) 0.95678(17) 0.0251(9) Uani 1 1 d . . .
H48A H 1.1275 0.2645 0.9218 0.030 Uiso 1 1 calc R . .
H48B H 1.0505 0.2669 0.9494 0.030 Uiso 1 1 calc R . .
C49 C 1.2485(3) 0.23039(17) 1.00551(19) 0.0292(10) Uani 1 1 d . . .
H49A H 1.2756 0.2050 1.0308 0.035 Uiso 1 1 calc R . .
H49B H 1.2642 0.2259 0.9709 0.035 Uiso 1 1 calc R . .
C50 C 1.1213(3) 0.32194(16) 1.03634(18) 0.0291(10) Uani 1 1 d . . .
H50A H 1.1405 0.3532 1.0524 0.035 Uiso 1 1 calc R . .
H50B H 1.0594 0.3202 1.0304 0.035 Uiso 1 1 calc R . .
C51 C 1.2594(3) 0.28485(17) 1.08432(19) 0.0332(10) Uani 1 1 d . . .
H51A H 1.2806 0.3158 1.1004 0.040 Uiso 1 1 calc R . .
H51B H 1.2868 0.2596 1.1097 0.040 Uiso 1 1 calc R . .
C52 C 1.1312(3) 0.23390(15) 1.05076(17) 0.0240(9) Uani 1 1 d . . .
H52A H 1.0695 0.2320 1.0459 0.029 Uiso 1 1 calc R . .
H52B H 1.1579 0.2084 1.0759 0.029 Uiso 1 1 calc R . .
C53 C 1.2401(3) 0.31846(18) 0.9912(2) 0.0326(10) Uani 1 1 d . . .
H53A H 1.2550 0.3149 0.9562 0.039 Uiso 1 1 calc R . .
H53B H 1.2614 0.3495 1.0070 0.039 Uiso 1 1 calc R . .
C54 C 1.2121(3) 0.05874(19) 0.9433(2) 0.0415(12) Uani 1 1 d . . .
H54A H 1.2680 0.0656 0.9670 0.062 Uiso 1 1 calc R . .
H54B H 1.2144 0.0599 0.9053 0.062 Uiso 1 1 calc R . .
H54C H 1.1941 0.0271 0.9515 0.062 Uiso 1 1 calc R . .
C55 C 0.7350(3) 0.22626(16) 0.74855(18) 0.0256(9) Uani 1 1 d . . .
H55A H 0.7897 0.2238 0.7761 0.031 Uiso 1 1 calc R . .
H55B H 0.7441 0.2161 0.7133 0.031 Uiso 1 1 calc R . .
C56 C 0.6735(3) 0.19247(15) 0.76374(17) 0.0239(9) Uani 1 1 d . . .
C57 C 0.6544(3) 0.19548(15) 0.81444(17) 0.0244(9) Uani 1 1 d . . .
C58 C 0.5890(3) 0.16819(16) 0.82488(18) 0.0258(9) Uani 1 1 d . . .
C59 C 0.5509(3) 0.13503(16) 0.78456(19) 0.0288(10) Uani 1 1 d . . .
H59A H 0.5082 0.1152 0.7915 0.035 Uiso 1 1 calc R . .
C60 C 0.5715(3) 0.12949(17) 0.73573(19) 0.0319(10) Uani 1 1 d . . .
C61 C 0.6320(3) 0.15975(16) 0.72496(19) 0.0290(10) Uani 1 1 d . . .
H61A H 0.6452 0.1581 0.6909 0.035 Uiso 1 1 calc R . .
C62 C 0.7770(3) 0.30372(17) 0.72832(18) 0.0290(10) Uani 1 1 d . . .
H62A H 0.7890 0.2872 0.6969 0.035 Uiso 1 1 calc R . .
H62B H 0.8283 0.3013 0.7588 0.035 Uiso 1 1 calc R . .
C63 C 0.7625(3) 0.35514(17) 0.71385(19) 0.0313(10) Uani 1 1 d . . .
C64 C 0.7480(3) 0.38735(17) 0.75273(18) 0.0283(9) Uani 1 1 d . . .
C65 C 0.7479(3) 0.43643(17) 0.74302(19) 0.0308(10) Uani 1 1 d . . .
C66 C 0.7534(3) 0.45051(19) 0.6914(2) 0.0379(11) Uani 1 1 d . . .
H66A H 0.7508 0.4834 0.6834 0.045 Uiso 1 1 calc R . .
C67 C 0.7624(4) 0.4193(2) 0.6514(2) 0.0436(13) Uani 1 1 d . . .
C68 C 0.7686(3) 0.37152(19) 0.6637(2) 0.0371(11) Uani 1 1 d . . .
H68A H 0.7773 0.3496 0.6375 0.045 Uiso 1 1 calc R . .
C69 C 0.6261(3) 0.28205(16) 0.70273(18) 0.0265(9) Uani 1 1 d . . .
H69A H 0.5910 0.2544 0.7064 0.032 Uiso 1 1 calc R . .
H69B H 0.6373 0.2799 0.6665 0.032 Uiso 1 1 calc R . .
C70 C 0.5747(3) 0.32624(16) 0.70372(18) 0.0272(9) Uani 1 1 d . . .
C71 C 0.5375(3) 0.33491(16) 0.74716(17) 0.0266(9) Uani 1 1 d . . .
C72 C 0.4741(3) 0.36934(15) 0.74207(17) 0.0263(9) Uani 1 1 d . . .
C73 C 0.4551(3) 0.39615(16) 0.69434(18) 0.0299(10) Uani 1 1 d . . .
H73A H 0.4114 0.4190 0.6896 0.036 Uiso 1 1 calc R . .
C74 C 0.4967(3) 0.39132(16) 0.65289(18) 0.0300(10) Uani 1 1 d . . .
C75 C 0.5549(3) 0.35537(17) 0.65816(18) 0.0293(10) Uani 1 1 d . . .
H75A H 0.5821 0.3503 0.6300 0.035 Uiso 1 1 calc R . .
C76 C 0.5456(3) 0.17319(16) 0.87202(19) 0.0281(9) Uani 1 1 d . . .
C77 C 0.5368(3) 0.21076(18) 0.9605(2) 0.0353(11) Uani 1 1 d . . .
H77A H 0.5656 0.2333 0.9897 0.042 Uiso 1 1 calc R . .
C78 C 0.4884(3) 0.12750(19) 0.9413(2) 0.0426(13) Uani 1 1 d . . .
H78A H 0.4855 0.0956 0.9576 0.051 Uiso 1 1 calc R . .
C79 C 0.4037(3) 0.1942(2) 0.8902(3) 0.0450(14) Uani 1 1 d . . .
H79A H 0.3455 0.2059 0.8730 0.054 Uiso 1 1 calc R . .
C80 C 0.5869(3) 0.20794(17) 0.91716(19) 0.0288(9) Uani 1 1 d . . .
H80A H 0.5896 0.2398 0.9014 0.035 Uiso 1 1 calc R . .
H80B H 0.6452 0.1975 0.9343 0.035 Uiso 1 1 calc R . .
C81 C 0.4543(3) 0.19126(19) 0.8468(2) 0.0374(11) Uani 1 1 d . . .
H81A H 0.4565 0.2230 0.8308 0.045 Uiso 1 1 calc R . .
H81B H 0.4253 0.1695 0.8175 0.045 Uiso 1 1 calc R . .
C82 C 0.5324(3) 0.16196(19) 0.9856(2) 0.0408(12) Uani 1 1 d . . .
H82A H 0.5900 0.1505 1.0031 0.049 Uiso 1 1 calc R . .
H82B H 0.5009 0.1641 1.0138 0.049 Uiso 1 1 calc R . .
C83 C 0.3993(4) 0.1448(2) 0.9146(3) 0.0537(16) Uani 1 1 d . . .
H83A H 0.3662 0.1463 0.9420 0.064 Uiso 1 1 calc R . .
H83B H 0.3710 0.1224 0.8858 0.064 Uiso 1 1 calc R . .
C84 C 0.5390(3) 0.12378(17) 0.8982(2) 0.0342(11) Uani 1 1 d . . .
H84A H 0.5110 0.1011 0.8697 0.041 Uiso 1 1 calc R . .
H84B H 0.5962 0.1117 0.9154 0.041 Uiso 1 1 calc R . .
C85 C 0.4484(3) 0.2285(2) 0.9348(2) 0.0441(13) Uani 1 1 d . . .
H85A H 0.4510 0.2604 0.9192 0.053 Uiso 1 1 calc R . .
H85B H 0.4165 0.2310 0.9627 0.053 Uiso 1 1 calc R . .
C86 C 0.5253(3) 0.09383(18) 0.6947(2) 0.0403(12) Uani 1 1 d . . .
H86A H 0.4666 0.0917 0.6965 0.060 Uiso 1 1 calc R . .
H86B H 0.5524 0.0628 0.7026 0.060 Uiso 1 1 calc R . .
H86C H 0.5270 0.1039 0.6582 0.060 Uiso 1 1 calc R . .
C87 C 0.7389(3) 0.47294(17) 0.78588(19) 0.0301(10) Uani 1 1 d . . .
C88 C 0.6370(3) 0.50699(19) 0.8350(2) 0.0388(11) Uani 1 1 d . . .
H88A H 0.5777 0.5057 0.8382 0.047 Uiso 1 1 calc R . .
C89 C 0.7475(4) 0.5592(2) 0.8153(2) 0.0468(14) Uani 1 1 d . . .
H89A H 0.7603 0.5919 0.8047 0.056 Uiso 1 1 calc R . .
C90 C 0.7884(4) 0.49656(19) 0.8853(2) 0.0420(12) Uani 1 1 d . . .
H90A H 0.8272 0.4879 0.9212 0.050 Uiso 1 1 calc R . .
C91 C 0.6480(3) 0.47177(18) 0.7913(2) 0.0325(10) Uani 1 1 d . . .
H91A H 0.6343 0.4394 0.8013 0.039 Uiso 1 1 calc R . .
H91B H 0.6087 0.4800 0.7561 0.039 Uiso 1 1 calc R . .
C92 C 0.8010(3) 0.46221(19) 0.8417(2) 0.0381(11) Uani 1 1 d . . .
H92A H 0.7922 0.4293 0.8526 0.046 Uiso 1 1 calc R . .
H92B H 0.8595 0.4648 0.8384 0.046 Uiso 1 1 calc R . .
C93 C 0.6572(4) 0.55722(19) 0.8197(2) 0.0453(13) Uani 1 1 d . . .
H93A H 0.6183 0.5663 0.7845 0.054 Uiso 1 1 calc R . .
H93B H 0.6496 0.5799 0.8476 0.054 Uiso 1 1 calc R . .
C94 C 0.8076(4) 0.5465(2) 0.8701(2) 0.0488(14) Uani 1 1 d . . .
H94A H 0.8666 0.5485 0.8676 0.059 Uiso 1 1 calc R . .
H94B H 0.8003 0.5691 0.8982 0.059 Uiso 1 1 calc R . .
C95 C 0.7571(4) 0.52381(18) 0.7709(2) 0.0408(12) Uani 1 1 d . . .
H95A H 0.7176 0.5325 0.7359 0.049 Uiso 1 1 calc R . .
H95B H 0.8151 0.5257 0.7665 0.049 Uiso 1 1 calc R . .
C96 C 0.6971(4) 0.4935(2) 0.8889(2) 0.0422(12) Uani 1 1 d . . .
H96A H 0.6849 0.4608 0.8987 0.051 Uiso 1 1 calc R . .
H96B H 0.6889 0.5151 0.9177 0.051 Uiso 1 1 calc R . .
C97 C 0.7639(5) 0.4370(2) 0.5953(2) 0.067(2) Uani 1 1 d . . .
H97A H 0.7720 0.4714 0.5964 0.101 Uiso 1 1 calc R . .
H97B H 0.7104 0.4293 0.5693 0.101 Uiso 1 1 calc R . .
H97C H 0.8102 0.4218 0.5841 0.101 Uiso 1 1 calc R . .
C98 C 0.4266(3) 0.37821(16) 0.78616(18) 0.0274(9) Uani 1 1 d . . .
C99 C 0.3386(3) 0.34176(16) 0.84442(19) 0.0298(10) Uani 1 1 d . . .
H99A H 0.3130 0.3117 0.8533 0.036 Uiso 1 1 calc R . .
C100 C 0.3094(3) 0.42476(19) 0.8115(2) 0.0393(12) Uani 1 1 d . . .
H10A H 0.2642 0.4489 0.7982 0.047 Uiso 1 1 calc R . .
C101 C 0.4408(3) 0.40710(18) 0.8826(2) 0.0352(11) Uani 1 1 d . . .
H10B H 0.4815 0.4190 0.9162 0.042 Uiso 1 1 calc R . .
C102 C 0.3852(3) 0.33217(16) 0.80008(18) 0.0279(9) Uani 1 1 d . . .
H10C H 0.3448 0.3199 0.7670 0.033 Uiso 1 1 calc R . .
H10D H 0.4291 0.3078 0.8130 0.033 Uiso 1 1 calc R . .
C103 C 0.4879(3) 0.39744(17) 0.83861(19) 0.0317(10) Uani 1 1 d . . .
H10E H 0.5333 0.3740 0.8523 0.038 Uiso 1 1 calc R . .
H10F H 0.5141 0.4271 0.8303 0.038 Uiso 1 1 calc R . .
C104 C 0.2698(3) 0.37860(18) 0.8248(2) 0.0370(11) Uani 1 1 d . . .
H10G H 0.2400 0.3845 0.8532 0.044 Uiso 1 1 calc R . .
H10H H 0.2283 0.3668 0.7920 0.044 Uiso 1 1 calc R . .
C105 C 0.3723(3) 0.44352(18) 0.8627(2) 0.0418(13) Uani 1 1 d . . .
H10I H 0.3973 0.4736 0.8543 0.050 Uiso 1 1 calc R . .
H10J H 0.3428 0.4499 0.8912 0.050 Uiso 1 1 calc R . .
C106 C 0.3551(3) 0.41508(18) 0.7672(2) 0.0353(11) Uani 1 1 d . . .
H10K H 0.3792 0.4450 0.7577 0.042 Uiso 1 1 calc R . .
H10L H 0.3142 0.4032 0.7342 0.042 Uiso 1 1 calc R . .
C107 C 0.4012(3) 0.36051(18) 0.89523(19) 0.0325(10) Uani 1 1 d . . .
H10M H 0.4460 0.3367 0.9086 0.039 Uiso 1 1 calc R . .
H10N H 0.3720 0.3660 0.9241 0.039 Uiso 1 1 calc R . .
C108 C 0.4760(3) 0.42346(19) 0.6039(2) 0.0380(11) Uani 1 1 d . . .
H10O H 0.5086 0.4137 0.5785 0.057 Uiso 1 1 calc R . .
H10P H 0.4904 0.4562 0.6154 0.057 Uiso 1 1 calc R . .
H10Q H 0.4158 0.4213 0.5860 0.057 Uiso 1 1 calc R . .
C109 C 0.9667(3) 0.38257(16) 0.87160(19) 0.0288(10) Uani 1 1 d . . .
H10R H 0.9438 0.3653 0.8392 0.035 Uiso 1 1 calc R . .
C110 C 1.0287(3) 0.41627(16) 0.87241(19) 0.0291(10) Uani 1 1 d . . .
H11A H 1.0472 0.4216 0.8406 0.035 Uiso 1 1 calc R . .
C111 C 1.0641(3) 0.44250(15) 0.91916(18) 0.0260(9) Uani 1 1 d . . .
C112 C 1.0358(3) 0.43298(16) 0.96478(18) 0.0277(9) Uani 1 1 d . . .
H11B H 1.0594 0.4499 0.9974 0.033 Uiso 1 1 calc R . .
C113 C 0.9736(3) 0.39931(16) 0.96400(19) 0.0274(9) Uani 1 1 d . . .
H11C H 0.9554 0.3938 0.9959 0.033 Uiso 1 1 calc R . .
C114 C 0.9375(3) 0.37353(15) 0.91706(18) 0.0244(9) Uani 1 1 d . . .
C115 C 0.8678(3) 0.33863(16) 0.91498(17) 0.0251(9) Uani 1 1 d . . .
C116 C 0.8589(3) 0.29799(15) 0.88520(17) 0.0233(9) Uani 1 1 d . . .
H11D H 0.8913 0.3013 0.8572 0.028 Uiso 1 1 calc R . .
C117 C 0.8048(3) 0.35380(16) 0.94409(17) 0.0255(9) Uani 1 1 d . . .
H11E H 0.8241 0.3733 0.9752 0.031 Uiso 1 1 calc R . .
C118 C 0.7221(3) 0.34209(15) 0.92997(17) 0.0258(9) Uani 1 1 d . . .
C119 C 0.6690(3) 0.36108(15) 0.96394(17) 0.0247(9) Uani 1 1 d . . .
C120 C 0.6806(3) 0.40560(16) 0.98878(17) 0.0264(9) Uani 1 1 d . . .
H12B H 0.7216 0.4265 0.9815 0.032 Uiso 1 1 calc R . .
C121 C 0.6335(3) 0.41983(16) 1.02386(18) 0.0278(9) Uani 1 1 d . . .
H12C H 0.6424 0.4505 1.0397 0.033 Uiso 1 1 calc R . .
C122 C 0.5729(3) 0.39003(16) 1.03647(17) 0.0267(9) Uani 1 1 d . . .
C123 C 0.5601(3) 0.34619(16) 1.01063(18) 0.0290(10) Uani 1 1 d . . .
H12D H 0.5194 0.3251 1.0181 0.035 Uiso 1 1 calc R . .
C124 C 0.6055(3) 0.33255(16) 0.97417(18) 0.0275(9) Uani 1 1 d . . .
H12E H 0.5930 0.3031 0.9558 0.033 Uiso 1 1 calc R . .
C125 C 1.1321(3) 0.48040(17) 0.9219(2) 0.0315(10) Uani 1 1 d . . .
C126 C 1.1489(3) 0.49031(19) 0.8668(2) 0.0378(11) Uani 1 1 d . . .
H12F H 1.1918 0.5151 0.8708 0.057 Uiso 1 1 calc R . .
H12G H 1.0967 0.5009 0.8413 0.057 Uiso 1 1 calc R . .
H12H H 1.1689 0.4613 0.8531 0.057 Uiso 1 1 calc R . .
C127 C 1.2135(3) 0.46321(18) 0.9611(2) 0.0357(11) Uani 1 1 d . . .
H12I H 1.2579 0.4868 0.9632 0.054 Uiso 1 1 calc R . .
H12J H 1.2305 0.4331 0.9481 0.054 Uiso 1 1 calc R . .
H12K H 1.2042 0.4587 0.9972 0.054 Uiso 1 1 calc R . .
C128 C 1.1034(3) 0.52694(17) 0.9425(2) 0.0380(11) Uani 1 1 d . . .
H12L H 1.1442 0.5520 0.9413 0.057 Uiso 1 1 calc R . .
H12M H 1.0998 0.5228 0.9800 0.057 Uiso 1 1 calc R . .
H12N H 1.0480 0.5358 0.9195 0.057 Uiso 1 1 calc R . .
C129 C 0.5228(3) 0.40674(18) 1.0759(2) 0.0347(11) Uani 1 1 d . . .
C130 C 0.5849(4) 0.41693(19) 1.1316(2) 0.0410(12) Uani 1 1 d . . .
H13A H 0.6150 0.3878 1.1458 0.061 Uiso 1 1 calc R . .
H13B H 0.5536 0.4284 1.1570 0.061 Uiso 1 1 calc R . .
H13C H 0.6255 0.4411 1.1273 0.061 Uiso 1 1 calc R . .
C131 C 0.4752(4) 0.4519(2) 1.0539(2) 0.0504(15) Uani 1 1 d . . .
H13D H 0.4360 0.4453 1.0186 0.076 Uiso 1 1 calc R . .
H13E H 0.5154 0.4763 1.0496 0.076 Uiso 1 1 calc R . .
H13F H 0.4438 0.4630 1.0793 0.076 Uiso 1 1 calc R . .
C132 C 0.4612(4) 0.3692(2) 1.0843(3) 0.0556(16) Uani 1 1 d . . .
H13G H 0.4193 0.3632 1.0499 0.083 Uiso 1 1 calc R . .
H13H H 0.4327 0.3803 1.1114 0.083 Uiso 1 1 calc R . .
H13I H 0.4917 0.3399 1.0972 0.083 Uiso 1 1 calc R . .
C201 C 0.2749(5) 0.1011(3) 0.7675(4) 0.086(2) Uani 1 1 d U . .
H20A H 0.2314 0.0864 0.7384 0.129 Uiso 1 1 calc R . .
H20B H 0.2847 0.1336 0.7573 0.129 Uiso 1 1 calc R . .
H20C H 0.2563 0.1014 0.8010 0.129 Uiso 1 1 calc R . .
O202 O 0.3497(4) 0.0751(2) 0.7758(3) 0.0877(15) Uani 1 1 d U . .
C203 C 0.3406(6) 0.0292(3) 0.7896(4) 0.0938(19) Uani 1 1 d U A .
H20D H 0.2935 0.0145 0.7622 0.113 Uiso 1 1 calc R . .
H20E H 0.3270 0.0280 0.8251 0.113 Uiso 1 1 calc R . .
C204 C 0.4186(7) 0.0025(4) 0.7926(5) 0.116(2) Uani 1 1 d U . .
H20F H 0.4170 -0.0267 0.8138 0.139 Uiso 0.630(8) 1 calc PR A 1
H20G H 0.4185 -0.0073 0.7553 0.139 Uiso 0.630(8) 1 calc PR A 1
H20H H 0.4452 0.0190 0.7670 0.139 Uiso 0.370(8) 1 calc PR A 2
H20I H 0.4549 0.0094 0.8293 0.139 Uiso 0.370(8) 1 calc PR A 2
O205 O 0.4848(8) 0.0225(4) 0.8123(6) 0.125(3) Uani 0.630(8) 1 d PU A 1
C206 C 0.5504(10) -0.0046(7) 0.8003(8) 0.125(4) Uani 0.630(8) 1 d PU A 1
H20J H 0.5951 0.0167 0.7956 0.187 Uiso 0.630(8) 1 calc PR A 1
H20K H 0.5281 -0.0226 0.7668 0.187 Uiso 0.630(8) 1 calc PR A 1
H20L H 0.5733 -0.0265 0.8303 0.187 Uiso 0.630(8) 1 calc PR A 1
O225 O 0.4314(13) -0.0469(7) 0.7843(9) 0.127(3) Uani 0.370(8) 1 d PU A 2
C226 C 0.5068(19) -0.0653(11) 0.8000(15) 0.133(6) Uani 0.370(8) 1 d PU A 2
H22A H 0.5448 -0.0485 0.7825 0.200 Uiso 0.370(8) 1 calc PR A 2
H22B H 0.5044 -0.0988 0.7897 0.200 Uiso 0.370(8) 1 calc PR A 2
H22C H 0.5276 -0.0625 0.8395 0.200 Uiso 0.370(8) 1 calc PR A 2
C211 C 0.514(2) 0.8791(7) 0.8792(10) 0.150(11) Uani 0.50 1 d P . .
O212 O 0.5082(9) 0.9259(5) 0.8935(7) 0.121(5) Uani 0.50 1 d P . .
C213 C 0.5275(13) 0.9397(7) 0.9466(6) 0.090(5) Uani 0.50 1 d P . .
C214 C 0.5307(7) 0.9891(5) 0.9622(6) 0.124(4) Uani 1 1 d . . .
O215 O 0.5365(7) 1.0029(4) 1.0121(5) 0.079(3) Uani 0.50 1 d P . .

loop_
_atom_site_aniso_label
_atom_site_aniso_U_11
_atom_site_aniso_U_22
_atom_site_aniso_U_33
_atom_site_aniso_U_23
_atom_site_aniso_U_13
_atom_site_aniso_U_12
U1 0.02040(8) 0.01870(8) 0.02305(8) -0.00154(6) 0.00855(6) -0.00011(6)
U2 0.02226(8) 0.02361(9) 0.02299(8) -0.00251(6) 0.00678(6) -0.00100(6)
O1 0.0268(16) 0.0238(16) 0.0275(15) 0.0024(12) 0.0110(13) 0.0011(12)
O2 0.0266(16) 0.0224(15) 0.0275(15) -0.0025(12) 0.0102(13) 0.0024(12)
O3 0.0227(15) 0.0206(15) 0.0287(15) -0.0042(12) 0.0061(12) -0.0002(12)
O4 0.0199(14) 0.0241(15) 0.0257(15) -0.0035(12) 0.0070(12) -0.0030(12)
O5 0.0278(16) 0.0254(16) 0.0258(15) -0.0003(12) 0.0075(13) -0.0021(13)
O6 0.0275(16) 0.0309(17) 0.0238(15) -0.0017(13) 0.0083(13) 0.0034(13)
N1 0.0202(17) 0.0231(18) 0.0230(17) -0.0020(14) 0.0083(14) -0.0010(14)
N2 0.0262(19) 0.0267(19) 0.0261(18) -0.0058(15) 0.0108(15) -0.0033(15)
C1 0.026(2) 0.023(2) 0.034(2) -0.0039(18) 0.0115(19) -0.0045(18)
C2 0.024(2) 0.027(2) 0.030(2) -0.0010(18) 0.0107(18) -0.0004(17)
C3 0.021(2) 0.022(2) 0.031(2) 0.0030(17) 0.0116(17) 0.0009(16)
C4 0.022(2) 0.027(2) 0.031(2) 0.0009(18) 0.0089(18) 0.0025(17)
C5 0.031(2) 0.028(2) 0.029(2) -0.0002(18) 0.0143(19) 0.0024(19)
C6 0.030(2) 0.025(2) 0.033(2) 0.0040(18) 0.0130(19) 0.0004(19)
C7 0.029(2) 0.022(2) 0.038(2) -0.0021(18) 0.015(2) -0.0014(18)
C8 0.033(2) 0.023(2) 0.027(2) -0.0063(17) 0.0089(19) -0.0020(18)
C9 0.029(2) 0.031(2) 0.024(2) -0.0042(17) 0.0090(18) 0.0018(19)
C10 0.026(2) 0.027(2) 0.024(2) -0.0042(17) 0.0080(17) 0.0016(18)
C11 0.028(2) 0.029(2) 0.029(2) -0.0004(18) 0.0102(18) 0.0033(18)
C12 0.037(3) 0.036(3) 0.038(3) -0.002(2) 0.019(2) 0.004(2)
C13 0.037(3) 0.033(3) 0.038(3) -0.006(2) 0.014(2) 0.006(2)
C14 0.040(3) 0.024(2) 0.034(2) -0.0043(19) 0.013(2) 0.000(2)
C15 0.028(2) 0.019(2) 0.029(2) 0.0024(17) 0.0080(18) 0.0012(17)
C16 0.031(2) 0.027(2) 0.032(2) -0.0036(19) 0.0108(19) 0.0026(19)
C17 0.021(2) 0.024(2) 0.023(2) -0.0033(16) 0.0076(16) 0.0009(16)
C18 0.025(2) 0.024(2) 0.023(2) 0.0000(16) 0.0083(17) 0.0022(17)
C19 0.019(2) 0.032(2) 0.031(2) -0.0004(18) 0.0097(17) 0.0004(18)
C20 0.030(2) 0.030(2) 0.035(2) -0.0040(19) 0.010(2) 0.0053(19)
C21 0.033(2) 0.026(2) 0.032(2) -0.0022(18) 0.010(2) 0.0030(19)
C22 0.026(2) 0.023(2) 0.023(2) 0.0012(16) 0.0115(17) 0.0021(17)
C23 0.027(2) 0.041(3) 0.029(2) -0.004(2) 0.0064(19) -0.003(2)
C24 0.037(3) 0.023(2) 0.030(2) 0.0010(18) 0.007(2) 0.0044(19)
C25 0.039(3) 0.031(2) 0.026(2) -0.0030(18) 0.014(2) -0.001(2)
C26 0.030(2) 0.030(2) 0.022(2) 0.0015(17) 0.0098(18) 0.0051(19)
C27 0.026(2) 0.030(2) 0.027(2) -0.0011(18) 0.0078(18) 0.0056(18)
C28 0.038(3) 0.034(3) 0.026(2) 0.0013(19) 0.006(2) 0.000(2)
C29 0.040(3) 0.028(3) 0.038(3) -0.006(2) 0.014(2) 0.003(2)
C30 0.032(2) 0.027(2) 0.028(2) -0.0002(18) 0.0135(19) -0.0004(19)
C31 0.039(3) 0.030(2) 0.027(2) -0.0008(18) 0.007(2) -0.007(2)
C32 0.045(3) 0.030(3) 0.038(3) 0.004(2) 0.020(2) -0.004(2)
C33 0.029(2) 0.033(3) 0.033(2) -0.0067(19) 0.016(2) -0.0044(19)
C34 0.074(5) 0.086(5) 0.044(3) -0.021(3) 0.026(3) -0.044(4)
C35 0.054(4) 0.053(4) 0.062(4) 0.007(3) 0.021(3) 0.010(3)
C36 0.058(4) 0.050(3) 0.049(3) -0.007(3) 0.036(3) -0.002(3)
C37 0.087(5) 0.077(5) 0.039(3) -0.014(3) 0.028(3) -0.045(4)
C38 0.042(3) 0.050(4) 0.068(4) 0.012(3) 0.022(3) -0.002(3)
C39 0.043(4) 0.090(5) 0.066(4) -0.001(4) 0.013(3) -0.028(4)
C40 0.065(4) 0.069(4) 0.053(4) -0.002(3) 0.029(3) -0.013(3)
C41 0.074(4) 0.045(3) 0.061(4) -0.007(3) 0.046(3) -0.004(3)
C42 0.068(4) 0.056(4) 0.066(4) 0.004(3) 0.049(4) 0.002(3)
C43 0.054(3) 0.031(3) 0.058(3) -0.005(2) 0.030(3) 0.008(2)
C44 0.019(2) 0.026(2) 0.024(2) -0.0011(17) 0.0067(16) -0.0021(17)
C45 0.028(2) 0.023(2) 0.028(2) 0.0030(17) 0.0075(18) -0.0021(17)
C46 0.038(3) 0.030(2) 0.023(2) -0.0011(18) 0.0111(19) -0.006(2)
C47 0.020(2) 0.036(3) 0.046(3) -0.002(2) 0.007(2) -0.0040(19)
C48 0.027(2) 0.026(2) 0.024(2) 0.0008(17) 0.0082(17) -0.0003(18)
C49 0.021(2) 0.032(2) 0.036(2) 0.0016(19) 0.0099(19) -0.0010(18)
C50 0.030(2) 0.025(2) 0.033(2) -0.0040(18) 0.0098(19) -0.0046(19)
C51 0.034(3) 0.029(2) 0.032(2) 0.0003(19) -0.001(2) -0.006(2)
C52 0.027(2) 0.023(2) 0.023(2) -0.0019(16) 0.0080(17) -0.0011(17)
C53 0.028(2) 0.035(3) 0.036(3) 0.002(2) 0.010(2) -0.008(2)
C54 0.037(3) 0.035(3) 0.055(3) -0.009(2) 0.015(2) 0.005(2)
C55 0.021(2) 0.029(2) 0.027(2) -0.0043(17) 0.0055(17) 0.0010(17)
C56 0.022(2) 0.023(2) 0.026(2) -0.0036(17) 0.0059(17) 0.0015(17)
C57 0.020(2) 0.024(2) 0.027(2) -0.0054(17) 0.0019(17) -0.0022(17)
C58 0.021(2) 0.026(2) 0.030(2) 0.0001(18) 0.0051(17) 0.0008(17)
C59 0.025(2) 0.020(2) 0.039(3) 0.0001(18) 0.0042(19) -0.0039(17)
C60 0.032(2) 0.028(2) 0.032(2) -0.0060(19) 0.000(2) -0.0004(19)
C61 0.027(2) 0.029(2) 0.029(2) -0.0039(18) 0.0032(18) 0.0028(19)
C62 0.028(2) 0.036(3) 0.027(2) -0.0058(19) 0.0146(19) -0.0048(19)
C63 0.032(2) 0.033(3) 0.031(2) -0.0047(19) 0.0096(19) -0.009(2)
C64 0.023(2) 0.035(3) 0.028(2) 0.0003(18) 0.0065(18) -0.0059(19)
C65 0.027(2) 0.034(3) 0.031(2) -0.0001(19) 0.0056(19) -0.0067(19)
C66 0.048(3) 0.035(3) 0.034(3) 0.000(2) 0.016(2) -0.011(2)
C67 0.062(4) 0.042(3) 0.030(3) 0.000(2) 0.018(2) -0.015(3)
C68 0.043(3) 0.039(3) 0.031(2) -0.008(2) 0.013(2) -0.012(2)
C69 0.025(2) 0.030(2) 0.025(2) -0.0043(17) 0.0071(17) -0.0027(18)
C70 0.021(2) 0.030(2) 0.028(2) -0.0039(18) 0.0025(17) -0.0038(18)
C71 0.024(2) 0.032(2) 0.024(2) -0.0035(18) 0.0061(17) -0.0031(18)
C72 0.032(2) 0.021(2) 0.026(2) -0.0052(17) 0.0064(18) -0.0039(18)
C73 0.034(2) 0.026(2) 0.030(2) -0.0021(18) 0.0089(19) 0.0020(19)
C74 0.034(2) 0.027(2) 0.029(2) -0.0007(18) 0.0074(19) -0.0024(19)
C75 0.031(2) 0.034(3) 0.025(2) -0.0047(18) 0.0104(18) -0.0031(19)
C76 0.023(2) 0.027(2) 0.037(2) -0.0054(19) 0.0119(19) -0.0049(18)
C77 0.032(3) 0.036(3) 0.043(3) -0.009(2) 0.019(2) -0.012(2)
C78 0.047(3) 0.034(3) 0.059(3) -0.006(2) 0.034(3) -0.012(2)
C79 0.027(3) 0.042(3) 0.071(4) -0.017(3) 0.021(3) -0.005(2)
C80 0.027(2) 0.028(2) 0.034(2) -0.0028(19) 0.0134(19) -0.0064(19)
C81 0.025(2) 0.038(3) 0.050(3) -0.009(2) 0.010(2) -0.001(2)
C82 0.045(3) 0.041(3) 0.047(3) -0.005(2) 0.031(3) -0.009(2)
C83 0.042(3) 0.052(4) 0.080(4) -0.024(3) 0.040(3) -0.022(3)
C84 0.034(3) 0.028(2) 0.047(3) -0.006(2) 0.022(2) -0.008(2)
C85 0.037(3) 0.039(3) 0.067(4) -0.011(3) 0.030(3) -0.005(2)
C86 0.046(3) 0.030(3) 0.037(3) -0.008(2) -0.002(2) -0.002(2)
C87 0.030(2) 0.030(2) 0.031(2) 0.0008(19) 0.0097(19) -0.0031(19)
C88 0.038(3) 0.039(3) 0.040(3) -0.003(2) 0.011(2) 0.000(2)
C89 0.069(4) 0.031(3) 0.041(3) -0.002(2) 0.018(3) -0.010(3)
C90 0.050(3) 0.041(3) 0.032(3) -0.011(2) 0.003(2) 0.002(2)
C91 0.030(2) 0.033(3) 0.034(2) -0.002(2) 0.008(2) -0.002(2)
C92 0.035(3) 0.037(3) 0.038(3) -0.009(2) 0.002(2) 0.001(2)
C93 0.062(4) 0.033(3) 0.040(3) -0.003(2) 0.012(3) 0.010(3)
C94 0.047(3) 0.048(3) 0.052(3) -0.018(3) 0.013(3) -0.009(3)
C95 0.052(3) 0.032(3) 0.042(3) 0.000(2) 0.018(2) -0.009(2)
C96 0.052(3) 0.041(3) 0.035(3) -0.007(2) 0.014(2) -0.003(3)
C97 0.115(6) 0.056(4) 0.036(3) 0.000(3) 0.030(4) -0.022(4)
C98 0.028(2) 0.028(2) 0.029(2) -0.0038(18) 0.0119(18) -0.0031(18)
C99 0.029(2) 0.027(2) 0.036(2) 0.0013(19) 0.011(2) -0.0065(19)
C100 0.038(3) 0.038(3) 0.048(3) 0.007(2) 0.022(2) 0.010(2)
C101 0.038(3) 0.037(3) 0.035(3) -0.014(2) 0.016(2) -0.009(2)
C102 0.024(2) 0.029(2) 0.031(2) -0.0031(18) 0.0079(18) -0.0021(18)
C103 0.031(2) 0.028(2) 0.039(3) -0.009(2) 0.014(2) -0.0053(19)
C104 0.032(3) 0.042(3) 0.041(3) -0.002(2) 0.015(2) 0.002(2)
C105 0.053(3) 0.031(3) 0.052(3) -0.006(2) 0.033(3) -0.005(2)
C106 0.038(3) 0.031(3) 0.042(3) 0.006(2) 0.020(2) 0.005(2)
C107 0.034(3) 0.037(3) 0.030(2) -0.003(2) 0.014(2) -0.001(2)
C108 0.045(3) 0.038(3) 0.032(3) 0.003(2) 0.014(2) 0.004(2)
C109 0.026(2) 0.028(2) 0.032(2) -0.0061(19) 0.0072(19) -0.0031(18)
C110 0.028(2) 0.030(2) 0.032(2) 0.0008(19) 0.0127(19) -0.0014(19)
C111 0.023(2) 0.022(2) 0.033(2) 0.0003(17) 0.0060(18) 0.0009(17)
C112 0.026(2) 0.027(2) 0.028(2) -0.0075(18) 0.0036(18) -0.0015(18)
C113 0.025(2) 0.026(2) 0.031(2) -0.0036(18) 0.0078(18) -0.0009(18)
C114 0.019(2) 0.024(2) 0.029(2) -0.0008(17) 0.0052(17) 0.0009(17)
C115 0.023(2) 0.029(2) 0.023(2) 0.0036(17) 0.0057(17) 0.0021(17)
C116 0.019(2) 0.025(2) 0.025(2) 0.0012(16) 0.0045(16) -0.0022(16)
C117 0.027(2) 0.025(2) 0.023(2) -0.0033(17) 0.0053(17) -0.0029(18)
C118 0.029(2) 0.023(2) 0.025(2) -0.0008(17) 0.0076(18) -0.0037(18)
C119 0.025(2) 0.026(2) 0.022(2) -0.0008(17) 0.0044(17) -0.0009(17)
C120 0.027(2) 0.027(2) 0.026(2) -0.0009(17) 0.0095(18) -0.0043(18)
C121 0.034(2) 0.023(2) 0.028(2) -0.0042(17) 0.0102(19) -0.0030(18)
C122 0.027(2) 0.031(2) 0.023(2) -0.0024(17) 0.0081(17) -0.0021(18)
C123 0.030(2) 0.029(2) 0.030(2) -0.0004(18) 0.0107(19) -0.0073(19)
C124 0.026(2) 0.027(2) 0.029(2) -0.0046(18) 0.0060(18) -0.0046(18)
C125 0.027(2) 0.027(2) 0.040(3) -0.003(2) 0.008(2) -0.0060(19)
C126 0.035(3) 0.034(3) 0.045(3) 0.007(2) 0.011(2) -0.004(2)
C127 0.027(2) 0.036(3) 0.044(3) 0.003(2) 0.009(2) -0.006(2)
C128 0.036(3) 0.028(3) 0.050(3) -0.005(2) 0.011(2) -0.005(2)
C129 0.037(3) 0.038(3) 0.033(2) -0.005(2) 0.016(2) -0.001(2)
C130 0.053(3) 0.040(3) 0.035(3) -0.004(2) 0.021(2) -0.001(2)
C131 0.052(3) 0.063(4) 0.043(3) -0.002(3) 0.023(3) 0.016(3)
C132 0.053(4) 0.065(4) 0.063(4) -0.016(3) 0.040(3) -0.016(3)
C201 0.058(4) 0.104(6) 0.093(5) 0.019(5) 0.013(4) -0.008(4)
O202 0.073(3) 0.076(3) 0.118(4) 0.013(3) 0.032(3) -0.020(3)
C203 0.081(4) 0.070(4) 0.131(4) 0.010(3) 0.030(4) -0.027(3)
C204 0.101(4) 0.075(4) 0.160(5) 0.009(4) 0.014(4) -0.014(4)
O205 0.097(5) 0.090(5) 0.180(6) 0.016(5) 0.023(5) -0.001(4)
C206 0.090(8) 0.110(9) 0.187(10) 0.047(8) 0.057(8) 0.021(7)
O225 0.111(6) 0.088(6) 0.169(7) 0.006(6) 0.009(6) -0.004(5)
C226 0.106(11) 0.101(10) 0.175(11) 0.001(10) 0.004(11) 0.015(10)
C211 0.28(3) 0.054(11) 0.15(2) -0.040(12) 0.11(2) -0.009(16)
O212 0.115(11) 0.100(11) 0.146(13) -0.025(9) 0.031(10) -0.009(9)
C213 0.127(16) 0.098(14) 0.044(8) 0.001(8) 0.021(9) -0.013(12)
C214 0.101(8) 0.108(9) 0.170(13) 0.040(9) 0.046(9) 0.006(7)
O215 0.075(7) 0.080(7) 0.071(7) 0.005(6) -0.001(6) -0.028(6)

loop_
_atom_type_symbol
_atom_type_description
_atom_type_scat_dispersion_real
_atom_type_scat_dispersion_imag
_atom_type_scat_source
C C 0.0033 0.0016 'International Tables Vol C Tables 4.2.6.8 and 6.1.1.4'
H H 0.0000 0.0000 'International Tables Vol C Tables 4.2.6.8 and 6.1.1.4'
N N 0.0061 0.0033 'International Tables Vol C Tables 4.2.6.8 and 6.1.1.4'
O O 0.0106 0.0060 'International Tables Vol C Tables 4.2.6.8 and 6.1.1.4'
U U -9.6767 9.6646 'International Tables Vol C Tables 4.2.6.8 and 6.1.1.4'

loop_
_geom_angle_atom_site_label_1
_geom_angle_atom_site_label_2
_geom_angle_atom_site_label_3
_geom_angle
_geom_angle_site_symmetry_1
_geom_angle_site_symmetry_3
O1 U1 O3 86.09(11) . .
O1 U1 O2 152.53(11) . .
O3 U1 O2 89.95(11) . .
O1 U1 O4 88.41(10) . .
O3 U1 O4 174.42(10) . .
O2 U1 O4 95.37(10) . .
O1 U1 C116 113.13(13) . .
O3 U1 C116 103.19(12) . .
O2 U1 C116 94.25(13) . .
O4 U1 C116 78.15(11) . .
O1 U1 N1 75.89(11) . .
O3 U1 N1 79.08(11) . .
O2 U1 N1 76.67(11) . .
O4 U1 N1 100.48(10) . .
C116 U1 N1 170.70(12) . .
O1 U1 U2 98.04(8) . .
O3 U1 U2 144.66(8) . .
O2 U1 U2 100.79(8) . .
O4 U1 U2 35.61(7) . .
C116 U1 U2 42.98(9) . .
N1 U1 U2 136.07(8) . .
O5 U2 O6 97.56(12) . .
O5 U2 O4 147.21(11) . .
O6 U2 O4 95.20(11) . .
O5 U2 C118 98.23(13) . .
O6 U2 C118 113.38(13) . .
O4 U2 C118 104.16(12) . .
O5 U2 N2 75.06(11) . .
O6 U2 N2 79.40(11) . .
O4 U2 N2 77.81(11) . .
C118 U2 N2 166.55(13) . .
O5 U2 C116 85.34(12) . .
O6 U2 C116 172.52(12) . .
O4 U2 C116 78.88(11) . .
C118 U2 C116 72.82(14) . .
N2 U2 C116 94.78(13) . .
O5 U2 U1 122.94(8) . .
O6 U2 U1 133.65(8) . .
O4 U2 U1 38.51(7) . .
C118 U2 U1 84.41(10) . .
N2 U2 U1 89.51(8) . .
C116 U2 U1 40.83(9) . .
C3 O1 U1 144.9(3) . .
C10 O2 U1 141.3(3) . .
C17 O3 U1 132.9(3) . .
C57 O4 U2 121.4(2) . .
C57 O4 U1 126.2(2) . .
U2 O4 U1 105.88(11) . .
C64 O5 U2 147.9(3) . .
C71 O6 U2 121.7(3) . .
C8 N1 C15 111.8(3) . .
C8 N1 C1 105.3(3) . .
C15 N1 C1 110.3(3) . .
C8 N1 U1 109.5(2) . .
C15 N1 U1 113.3(2) . .
C1 N1 U1 106.1(2) . .
C69 N2 C62 112.1(3) . .
C69 N2 C55 109.6(3) . .
C62 N2 C55 105.4(3) . .
C69 N2 U2 111.0(2) . .
C62 N2 U2 108.4(2) . .
C55 N2 U2 110.2(3) . .
C2 C1 N1 116.5(4) . .
C2 C1 H1A 108.2 . .
N1 C1 H1A 108.2 . .
C2 C1 H1B 108.2 . .
N1 C1 H1B 108.2 . .
H1A C1 H1B 107.3 . .
C7 C2 C3 120.1(4) . .
C7 C2 C1 119.3(4) . .
C3 C2 C1 120.5(4) . .
O1 C3 C2 116.7(4) . .
O1 C3 C4 122.4(4) . .
C2 C3 C4 120.8(4) . .
C5 C4 C3 116.4(4) . .
C5 C4 C22 121.2(4) . .
C3 C4 C22 122.4(4) . .
C6 C5 C4 124.0(4) . .
C6 C5 H5A 118.0 . .
C4 C5 H5A 118.0 . .
C5 C6 C7 117.9(4) . .
C5 C6 C32 120.6(4) . .
C7 C6 C32 121.5(4) . .
C6 C7 C2 120.7(4) . .
C6 C7 H7A 119.6 . .
C2 C7 H7A 119.6 . .
N1 C8 C9 116.9(4) . .
N1 C8 H8A 108.1 . .
C9 C8 H8A 108.1 . .
N1 C8 H8B 108.1 . .
C9 C8 H8B 108.1 . .
H8A C8 H8B 107.3 . .
C14 C9 C10 120.7(4) . .
C14 C9 C8 119.6(4) . .
C10 C9 C8 119.7(4) . .
O2 C10 C9 116.9(4) . .
O2 C10 C11 123.6(4) . .
C9 C10 C11 119.5(4) . .
C12 C11 C10 116.8(4) . .
C12 C11 C33 118.4(4) . .
C10 C11 C33 124.9(4) . .
C13 C12 C11 124.4(4) . .
C13 C12 H12A 117.8 . .
C11 C12 H12A 117.8 . .
C12 C13 C14 117.7(4) . .
C12 C13 C43 120.5(4) . .
C14 C13 C43 121.9(5) . .
C13 C14 C9 120.8(4) . .
C13 C14 H14A 119.6 . .
C9 C14 H14A 119.6 . .
N1 C15 C16 117.5(4) . .
N1 C15 H15A 107.9 . .
C16 C15 H15A 107.9 . .
N1 C15 H15B 107.9 . .
C16 C15 H15B 107.9 . .
H15A C15 H15B 107.2 . .
C21 C16 C17 118.5(4) . .
C21 C16 C15 119.3(4) . .
C17 C16 C15 121.7(4) . .
O3 C17 C18 122.4(4) . .
O3 C17 C16 116.9(4) . .
C18 C17 C16 120.7(4) . .
C19 C18 C17 117.1(4) . .
C19 C18 C44 120.8(4) . .
C17 C18 C44 121.9(4) . .
C18 C19 C20 123.5(4) . .
C18 C19 H19A 118.2 . .
C20 C19 H19A 118.2 . .
C21 C20 C19 117.6(4) . .
C21 C20 C54 121.0(4) . .
C19 C20 C54 121.4(4) . .
C20 C21 C16 121.9(4) . .
C20 C21 H21A 119.1 . .
C16 C21 H21A 119.1 . .
C4 C22 C30 111.8(3) . .
C4 C22 C27 112.5(4) . .
C30 C22 C27 107.0(3) . .
C4 C22 C26 108.6(3) . .
C30 C22 C26 107.3(4) . .
C27 C22 C26 109.4(3) . .
C31 C23 C26 109.2(4) . .
C31 C23 C28 109.4(4) . .
C26 C23 C28 109.8(4) . .
C31 C23 H23A 109.4 . .
C26 C23 H23A 109.4 . .
C28 C23 H23A 109.4 . .
C29 C24 C31 109.7(4) . .
C29 C24 C27 109.2(4) . .
C31 C24 C27 109.5(4) . .
C29 C24 H24A 109.5 . .
C31 C24 H24A 109.5 . .
C27 C24 H24A 109.5 . .
C28 C25 C29 109.2(4) . .
C28 C25 C30 108.9(4) . .
C29 C25 C30 110.2(4) . .
C28 C25 H25A 109.5 . .
C29 C25 H25A 109.5 . .
C30 C25 H25A 109.5 . .
C23 C26 C22 110.7(4) . .
C23 C26 H26A 109.5 . .
C22 C26 H26A 109.5 . .
C23 C26 H26B 109.5 . .
C22 C26 H26B 109.5 . .
H26A C26 H26B 108.1 . .
C24 C27 C22 110.5(4) . .
C24 C27 H27A 109.5 . .
C22 C27 H27A 109.5 . .
C24 C27 H27B 109.5 . .
C22 C27 H27B 109.5 . .
H27A C27 H27B 108.1 . .
C25 C28 C23 109.5(4) . .
C25 C28 H28A 109.8 . .
C23 C28 H28A 109.8 . .
C25 C28 H28B 109.8 . .
C23 C28 H28B 109.8 . .
H28A C28 H28B 108.2 . .
C24 C29 C25 109.4(4) . .
C24 C29 H29A 109.8 . .
C25 C29 H29A 109.8 . .
C24 C29 H29B 109.8 . .
C25 C29 H29B 109.8 . .
H29A C29 H29B 108.2 . .
C25 C30 C22 111.5(4) . .
C25 C30 H30A 109.3 . .
C22 C30 H30A 109.3 . .
C25 C30 H30B 109.3 . .
C22 C30 H30B 109.3 . .
H30A C30 H30B 108.0 . .
C23 C31 C24 109.7(4) . .
C23 C31 H31A 109.7 . .
C24 C31 H31A 109.7 . .
C23 C31 H31B 109.7 . .
C24 C31 H31B 109.7 . .
H31A C31 H31B 108.2 . .
C6 C32 H32A 109.5 . .
C6 C32 H32B 109.5 . .
H32A C32 H32B 109.5 . .
C6 C32 H32C 109.5 . .
H32A C32 H32C 109.5 . .
H32B C32 H32C 109.5 . .
C37 C33 C38 108.9(5) . .
C37 C33 C11 111.9(4) . .
C38 C33 C11 110.5(4) . .
C37 C33 C41 108.1(5) . .
C38 C33 C41 104.7(5) . .
C11 C33 C41 112.4(4) . .
C42 C34 C39 111.7(5) . .
C42 C34 C37 106.6(6) . .
C39 C34 C37 103.1(6) . .
C42 C34 H34A 111.7 . .
C39 C34 H34A 111.7 . .
C37 C34 H34A 111.7 . .
C40 C35 C42 111.1(6) . .
C40 C35 C38 109.6(5) . .
C42 C35 C38 104.9(5) . .
C40 C35 H35A 110.4 . .
C42 C35 H35A 110.4 . .
C38 C35 H35A 110.4 . .
C40 C36 C39 112.2(6) . .
C40 C36 C41 107.4(5) . .
C39 C36 C41 107.8(5) . .
C40 C36 H36A 109.8 . .
C39 C36 H36A 109.8 . .
C41 C36 H36A 109.8 . .
C33 C37 C34 112.6(5) . .
C33 C37 H37A 109.1 . .
C34 C37 H37A 109.1 . .
C33 C37 H37B 109.1 . .
C34 C37 H37B 109.1 . .
H37A C37 H37B 107.8 . .
C33 C38 C35 111.4(5) . .
C33 C38 H38A 109.3 . .
C35 C38 H38A 109.3 . .
C33 C38 H38B 109.3 . .
C35 C38 H38B 109.3 . .
H38A C38 H38B 108.0 . .
C36 C39 C34 110.2(5) . .
C36 C39 H39A 109.6 . .
C34 C39 H39A 109.6 . .
C36 C39 H39B 109.6 . .
C34 C39 H39B 109.6 . .
H39A C39 H39B 108.1 . .
C35 C40 C36 111.6(5) . .
C35 C40 H40A 109.3 . .
C36 C40 H40A 109.3 . .
C35 C40 H40B 109.3 . .
C36 C40 H40B 109.3 . .
H40A C40 H40B 108.0 . .
C36 C41 C33 112.6(5) . .
C36 C41 H41A 109.1 . .
C33 C41 H41A 109.1 . .
C36 C41 H41B 109.1 . .
C33 C41 H41B 109.1 . .
H41A C41 H41B 107.8 . .
C34 C42 C35 114.4(6) . .
C34 C42 H42A 108.7 . .
C35 C42 H42A 108.7 . .
C34 C42 H42B 108.7 . .
C35 C42 H42B 108.7 . .
H42A C42 H42B 107.6 . .
C13 C43 H43A 109.5 . .
C13 C43 H43B 109.5 . .
H43A C43 H43B 109.5 . .
C13 C43 H43C 109.5 . .
H43A C43 H43C 109.5 . .
H43B C43 H43C 109.5 . .
C18 C44 C49 111.7(4) . .
C18 C44 C48 113.8(3) . .
C49 C44 C48 107.2(3) . .
C18 C44 C52 108.1(3) . .
C49 C44 C52 106.8(3) . .
C48 C44 C52 109.0(3) . .
C48 C45 C53 108.8(4) . .
C48 C45 C50 109.3(3) . .
C53 C45 C50 109.6(4) . .
C48 C45 H45A 109.7 . .
C53 C45 H45A 109.7 . .
C50 C45 H45A 109.7 . .
C51 C46 C50 109.7(4) . .
C51 C46 C52 109.5(4) . .
C50 C46 C52 109.3(4) . .
C51 C46 H46A 109.4 . .
C50 C46 H46A 109.4 . .
C52 C46 H46A 109.4 . .
C53 C47 C51 109.7(4) . .
C53 C47 C49 110.3(4) . .
C51 C47 C49 109.4(4) . .
C53 C47 H47A 109.2 . .
C51 C47 H47A 109.2 . .
C49 C47 H47A 109.2 . .
C45 C48 C44 111.6(4) . .
C45 C48 H48A 109.3 . .
C44 C48 H48A 109.3 . .
C45 C48 H48B 109.3 . .
C44 C48 H48B 109.3 . .
H48A C48 H48B 108.0 . .
C47 C49 C44 111.2(4) . .
C47 C49 H49A 109.4 . .
C44 C49 H49A 109.4 . .
C47 C49 H49B 109.4 . .
C44 C49 H49B 109.4 . .
H49A C49 H49B 108.0 . .
C46 C50 C45 109.6(4) . .
C46 C50 H50A 109.7 . .
C45 C50 H50A 109.7 . .
C46 C50 H50B 109.7 . .
C45 C50 H50B 109.7 . .
H50A C50 H50B 108.2 . .
C47 C51 C46 109.1(4) . .
C47 C51 H51A 109.9 . .
C46 C51 H51A 109.9 . .
C47 C51 H51B 109.9 . .
C46 C51 H51B 109.9 . .
H51A C51 H51B 108.3 . .
C46 C52 C44 110.8(3) . .
C46 C52 H52A 109.5 . .
C44 C52 H52A 109.5 . .
C46 C52 H52B 109.5 . .
C44 C52 H52B 109.5 . .
H52A C52 H52B 108.1 . .
C47 C53 C45 109.4(4) . .
C47 C53 H53A 109.8 . .
C45 C53 H53A 109.8 . .
C47 C53 H53B 109.8 . .
C45 C53 H53B 109.8 . .
H53A C53 H53B 108.2 . .
C20 C54 H54A 109.5 . .
C20 C54 H54B 109.5 . .
H54A C54 H54B 109.5 . .
C20 C54 H54C 109.5 . .
H54A C54 H54C 109.5 . .
H54B C54 H54C 109.5 . .
N2 C55 C56 114.7(3) . .
N2 C55 H55A 108.6 . .
C56 C55 H55A 108.6 . .
N2 C55 H55B 108.6 . .
C56 C55 H55B 108.6 . .
H55A C55 H55B 107.6 . .
C61 C56 C57 120.4(4) . .
C61 C56 C55 118.2(4) . .
C57 C56 C55 121.3(4) . .
O4 C57 C58 124.7(4) . .
O4 C57 C56 115.0(4) . .
C58 C57 C56 120.3(4) . .
C57 C58 C59 116.3(4) . .
C57 C58 C76 128.7(4) . .
C59 C58 C76 114.7(4) . .
C60 C59 C58 124.5(4) . .
C60 C59 H59A 117.8 . .
C58 C59 H59A 117.8 . .
C59 C60 C61 117.6(4) . .
C59 C60 C86 120.3(4) . .
C61 C60 C86 122.0(4) . .
C60 C61 C56 120.6(4) . .
C60 C61 H61A 119.7 . .
C56 C61 H61A 119.7 . .
N2 C62 C63 117.6(4) . .
N2 C62 H62A 107.9 . .
C63 C62 H62A 107.9 . .
N2 C62 H62B 107.9 . .
C63 C62 H62B 107.9 . .
H62A C62 H62B 107.2 . .
C68 C63 C64 119.9(5) . .
C68 C63 C62 120.2(4) . .
C64 C63 C62 119.7(4) . .
O5 C64 C65 123.4(4) . .
O5 C64 C63 116.4(4) . .
C65 C64 C63 120.2(4) . .
C66 C65 C64 116.6(4) . .
C66 C65 C87 121.3(4) . .
C64 C65 C87 122.0(4) . .
C67 C66 C65 123.9(5) . .
C67 C66 H66A 118.0 . .
C65 C66 H66A 118.0 . .
C68 C67 C66 117.9(5) . .
C68 C67 C97 121.0(5) . .
C66 C67 C97 121.0(5) . .
C67 C68 C63 121.0(5) . .
C67 C68 H68A 119.5 . .
C63 C68 H68A 119.5 . .
N2 C69 C70 118.0(4) . .
N2 C69 H69A 107.8 . .
C70 C69 H69A 107.8 . .
N2 C69 H69B 107.8 . .
C70 C69 H69B 107.8 . .
H69A C69 H69B 107.1 . .
C75 C70 C71 119.7(4) . .
C75 C70 C69 119.0(4) . .
C71 C70 C69 120.8(4) . .
O6 C71 C72 122.4(4) . .
O6 C71 C70 117.2(4) . .
C72 C71 C70 120.4(4) . .
C73 C72 C71 116.6(4) . .
C73 C72 C98 120.3(4) . .
C71 C72 C98 123.1(4) . .
C72 C73 C74 124.0(4) . .
C72 C73 H73A 118.0 . .
C74 C73 H73A 118.0 . .
C75 C74 C73 117.3(4) . .
C75 C74 C108 121.7(4) . .
C73 C74 C108 121.0(4) . .
C74 C75 C70 121.6(4) . .
C74 C75 H75A 119.2 . .
C70 C75 H75A 119.2 . .
C80 C76 C58 115.9(4) . .
C80 C76 C81 107.0(4) . .
C58 C76 C81 107.3(4) . .
C80 C76 C84 108.5(4) . .
C58 C76 C84 110.3(4) . .
C81 C76 C84 107.6(4) . .
C85 C77 C82 109.6(4) . .
C85 C77 C80 109.6(4) . .
C82 C77 C80 110.2(4) . .
C85 C77 H77A 109.1 . .
C82 C77 H77A 109.1 . .
C80 C77 H77A 109.1 . .
C82 C78 C83 110.0(5) . .
C82 C78 C84 109.4(4) . .
C83 C78 C84 109.7(5) . .
C82 C78 H78A 109.2 . .
C83 C78 H78A 109.2 . .
C84 C78 H78A 109.2 . .
C85 C79 C83 109.6(5) . .
C85 C79 C81 108.8(4) . .
C83 C79 C81 109.4(4) . .
C85 C79 H79A 109.7 . .
C83 C79 H79A 109.7 . .
C81 C79 H79A 109.7 . .
C76 C80 C77 110.9(4) . .
C76 C80 H80A 109.5 . .
C77 C80 H80A 109.5 . .
C76 C80 H80B 109.5 . .
C77 C80 H80B 109.5 . .
H80A C80 H80B 108.0 . .
C79 C81 C76 111.2(4) . .
C79 C81 H81A 109.4 . .
C76 C81 H81A 109.4 . .
C79 C81 H81B 109.4 . .
C76 C81 H81B 109.4 . .
H81A C81 H81B 108.0 . .
C78 C82 C77 109.2(5) . .
C78 C82 H82A 109.8 . .
C77 C82 H82A 109.8 . .
C78 C82 H82B 109.8 . .
C77 C82 H82B 109.8 . .
H82A C82 H82B 108.3 . .
C78 C83 C79 109.3(4) . .
C78 C83 H83A 109.8 . .
C79 C83 H83A 109.8 . .
C78 C83 H83B 109.8 . .
C79 C83 H83B 109.8 . .
H83A C83 H83B 108.3 . .
C78 C84 C76 110.7(4) . .
C78 C84 H84A 109.5 . .
C76 C84 H84A 109.5 . .
C78 C84 H84B 109.5 . .
C76 C84 H84B 109.5 . .
H84A C84 H84B 108.1 . .
C77 C85 C79 109.5(4) . .
C77 C85 H85A 109.8 . .
C79 C85 H85A 109.8 . .
C77 C85 H85B 109.8 . .
C79 C85 H85B 109.8 . .
H85A C85 H85B 108.2 . .
C60 C86 H86A 109.5 . .
C60 C86 H86B 109.5 . .
H86A C86 H86B 109.5 . .
C60 C86 H86C 109.5 . .
H86A C86 H86C 109.5 . .
H86B C86 H86C 109.5 . .
C95 C87 C91 107.4(4) . .
C95 C87 C65 112.9(4) . .
C91 C87 C65 109.0(4) . .
C95 C87 C92 106.7(4) . .
C91 C87 C92 109.7(4) . .
C65 C87 C92 111.1(4) . .
C96 C88 C93 109.3(5) . .
C96 C88 C91 108.8(4) . .
C93 C88 C91 109.8(4) . .
C96 C88 H88A 109.7 . .
C93 C88 H88A 109.7 . .
C91 C88 H88A 109.7 . .
C93 C89 C94 109.7(5) . .
C93 C89 C95 108.5(5) . .
C94 C89 C95 110.7(5) . .
C93 C89 H89A 109.3 . .
C94 C89 H89A 109.3 . .
C95 C89 H89A 109.3 . .
C94 C90 C96 109.9(5) . .
C94 C90 C92 109.0(5) . .
C96 C90 C92 109.1(4) . .
C94 C90 H90A 109.6 . .
C96 C90 H90A 109.6 . .
C92 C90 H90A 109.6 . .
C87 C91 C88 110.6(4) . .
C87 C91 H91A 109.5 . .
C88 C91 H91A 109.5 . .
C87 C91 H91B 109.5 . .
C88 C91 H91B 109.5 . .
H91A C91 H91B 108.1 . .
C90 C92 C87 111.3(4) . .
C90 C92 H92A 109.4 . .
C87 C92 H92A 109.4 . .
C90 C92 H92B 109.4 . .
C87 C92 H92B 109.4 . .
H92A C92 H92B 108.0 . .
C89 C93 C88 109.5(4) . .
C89 C93 H93A 109.8 . .
C88 C93 H93A 109.8 . .
C89 C93 H93B 109.8 . .
C88 C93 H93B 109.8 . .
H93A C93 H93B 108.2 . .
C90 C94 C89 108.9(4) . .
C90 C94 H94A 109.9 . .
C89 C94 H94A 109.9 . .
C90 C94 H94B 109.9 . .
C89 C94 H94B 109.9 . .
H94A C94 H94B 108.3 . .
C87 C95 C89 111.0(4) . .
C87 C95 H95A 109.4 . .
C89 C95 H95A 109.4 . .
C87 C95 H95B 109.4 . .
C89 C95 H95B 109.4 . .
H95A C95 H95B 108.0 . .
C88 C96 C90 110.5(4) . .
C88 C96 H96A 109.5 . .
C90 C96 H96A 109.5 . .
C88 C96 H96B 109.5 . .
C90 C96 H96B 109.5 . .
H96A C96 H96B 108.1 . .
C67 C97 H97A 109.5 . .
C67 C97 H97B 109.5 . .
H97A C97 H97B 109.5 . .
C67 C97 H97C 109.5 . .
H97A C97 H97C 109.5 . .
H97B C97 H97C 109.5 . .
C72 C98 C102 111.4(4) . .
C72 C98 C106 111.5(4) . .
C102 C98 C106 107.0(4) . .
C72 C98 C103 110.3(4) . .
C102 C98 C103 108.8(4) . .
C106 C98 C103 107.8(4) . .
C104 C99 C107 108.9(4) . .
C104 C99 C102 110.2(4) . .
C107 C99 C102 109.2(4) . .
C104 C99 H99A 109.5 . .
C107 C99 H99A 109.5 . .
C102 C99 H99A 109.5 . .
C104 C100 C105 109.7(4) . .
C104 C100 C106 109.1(4) . .
C105 C100 C106 109.7(4) . .
C104 C100 H10A 109.4 . .
C105 C100 H10A 109.4 . .
C106 C100 H10A 109.4 . .
C105 C101 C107 109.4(4) . .
C105 C101 C103 110.2(4) . .
C107 C101 C103 108.7(4) . .
C105 C101 H10B 109.5 . .
C107 C101 H10B 109.5 . .
C103 C101 H10B 109.5 . .
C99 C102 C98 110.5(4) . .
C99 C102 H10C 109.5 . .
C98 C102 H10C 109.5 . .
C99 C102 H10D 109.5 . .
C98 C102 H10D 109.5 . .
H10C C102 H10D 108.1 . .
C101 C103 C98 110.7(4) . .
C101 C103 H10E 109.5 . .
C98 C103 H10E 109.5 . .
C101 C103 H10F 109.5 . .
C98 C103 H10F 109.5 . .
H10E C103 H10F 108.1 . .
C99 C104 C100 109.3(4) . .
C99 C104 H10G 109.8 . .
C100 C104 H10G 109.8 . .
C99 C104 H10H 109.8 . .
C100 C104 H10H 109.8 . .
H10G C104 H10H 108.3 . .
C101 C105 C100 109.3(4) . .
C101 C105 H10I 109.8 . .
C100 C105 H10I 109.8 . .
C101 C105 H10J 109.8 . .
C100 C105 H10J 109.8 . .
H10I C105 H10J 108.3 . .
C100 C106 C98 111.4(4) . .
C100 C106 H10K 109.3 . .
C98 C106 H10K 109.3 . .
C100 C106 H10L 109.3 . .
C98 C106 H10L 109.3 . .
H10K C106 H10L 108.0 . .
C99 C107 C101 110.3(4) . .
C99 C107 H10M 109.6 . .
C101 C107 H10M 109.6 . .
C99 C107 H10N 109.6 . .
C101 C107 H10N 109.6 . .
H10M C107 H10N 108.1 . .
C74 C108 H10O 109.5 . .
C74 C108 H10P 109.5 . .
H10O C108 H10P 109.5 . .
C74 C108 H10Q 109.5 . .
H10O C108 H10Q 109.5 . .
H10P C108 H10Q 109.5 . .
C114 C109 C110 121.6(4) . .
C114 C109 H10R 119.2 . .
C110 C109 H10R 119.2 . .
C109 C110 C111 121.2(4) . .
C109 C110 H11A 119.4 . .
C111 C110 H11A 119.4 . .
C112 C111 C110 117.2(4) . .
C112 C111 C125 119.6(4) . .
C110 C111 C125 123.2(4) . .
C111 C112 C113 121.7(4) . .
C111 C112 H11B 119.2 . .
C113 C112 H11B 119.2 . .
C112 C113 C114 121.0(4) . .
C112 C113 H11C 119.5 . .
C114 C113 H11C 119.5 . .
C109 C114 C113 117.3(4) . .
C109 C114 C115 121.1(4) . .
C113 C114 C115 121.6(4) . .
C116 C115 C117 122.3(4) . .
C116 C115 C114 122.8(4) . .
C117 C115 C114 114.7(4) . .
C115 C116 U1 133.9(3) . .
C115 C116 U2 96.4(3) . .
U1 C116 U2 96.19(14) . .
C115 C116 H11D 108.7 . .
U1 C116 H11D 108.7 . .
U2 C116 H11D 108.7 . .
C118 C117 C115 125.3(4) . .
C118 C117 H11E 117.3 . .
C115 C117 H11E 117.3 . .
C117 C118 C119 117.4(4) . .
C117 C118 U2 104.8(3) . .
C119 C118 U2 135.9(3) . .
C124 C119 C120 117.1(4) . .
C124 C119 C118 118.9(4) . .
C120 C119 C118 124.0(4) . .
C121 C120 C119 121.3(4) . .
C121 C120 H12B 119.4 . .
C119 C120 H12B 119.4 . .
C120 C121 C122 121.5(4) . .
C120 C121 H12C 119.2 . .
C122 C121 H12C 119.2 . .
C123 C122 C121 117.0(4) . .
C123 C122 C129 123.0(4) . .
C121 C122 C129 120.0(4) . .
C124 C123 C122 121.5(4) . .
C124 C123 H12D 119.3 . .
C122 C123 H12D 119.3 . .
C123 C124 C119 121.5(4) . .
C123 C124 H12E 119.2 . .
C119 C124 H12E 119.2 . .
C126 C125 C127 109.0(4) . .
C126 C125 C128 107.7(4) . .
C127 C125 C128 110.0(4) . .
C126 C125 C111 112.8(4) . .
C127 C125 C111 108.2(4) . .
C128 C125 C111 109.2(4) . .
C125 C126 H12F 109.5 . .
C125 C126 H12G 109.5 . .
H12F C126 H12G 109.5 . .
C125 C126 H12H 109.5 . .
H12F C126 H12H 109.5 . .
H12G C126 H12H 109.5 . .
C125 C127 H12I 109.5 . .
C125 C127 H12J 109.5 . .
H12I C127 H12J 109.5 . .
C125 C127 H12K 109.5 . .
H12I C127 H12K 109.5 . .
H12J C127 H12K 109.5 . .
C125 C128 H12L 109.5 . .
C125 C128 H12M 109.5 . .
H12L C128 H12M 109.5 . .
C125 C128 H12N 109.5 . .
H12L C128 H12N 109.5 . .
H12M C128 H12N 109.5 . .
C132 C129 C131 109.8(5) . .
C132 C129 C122 111.7(4) . .
C131 C129 C122 109.1(4) . .
C132 C129 C130 107.8(4) . .
C131 C129 C130 109.7(4) . .
C122 C129 C130 108.7(4) . .
C129 C130 H13A 109.5 . .
C129 C130 H13B 109.5 . .
H13A C130 H13B 109.5 . .
C129 C130 H13C 109.5 . .
H13A C130 H13C 109.5 . .
H13B C130 H13C 109.5 . .
C129 C131 H13D 109.5 . .
C129 C131 H13E 109.5 . .
H13D C131 H13E 109.5 . .
C129 C131 H13F 109.5 . .
H13D C131 H13F 109.5 . .
H13E C131 H13F 109.5 . .
C129 C132 H13G 109.5 . .
C129 C132 H13H 109.5 . .
H13G C132 H13H 109.5 . .
C129 C132 H13I 109.5 . .
H13G C132 H13I 109.5 . .
H13H C132 H13I 109.5 . .
O202 C201 H20A 109.5 . .
O202 C201 H20B 109.5 . .
H20A C201 H20B 109.5 . .
O202 C201 H20C 109.5 . .
H20A C201 H20C 109.5 . .
H20B C201 H20C 109.5 . .
C203 O202 C201 112.8(6) . .
O202 C203 C204 110.4(7) . .
O202 C203 H20D 109.6 . .
C204 C203 H20D 109.6 . .
O202 C203 H20E 109.6 . .
C204 C203 H20E 109.6 . .
H20D C203 H20E 108.1 . .
O205 C204 O225 111.2(13) . .
O205 C204 C203 117.4(11) . .
O225 C204 C203 130.5(12) . .
O205 C204 H20F 108.0 . .
O225 C204 H20F 45.3 . .
C203 C204 H20F 108.0 . .
O205 C204 H20G 108.0 . .
O225 C204 H20G 63.2 . .
C203 C204 H20G 108.0 . .
H20F C204 H20G 107.2 . .
O205 C204 H20H 63.5 . .
O225 C204 H20H 104.7 . .
C203 C204 H20H 104.7 . .
H20F C204 H20H 146.0 . .
H20G C204 H20H 52.5 . .
O225 C204 H20I 104.7 . .
C203 C204 H20I 104.7 . .
H20F C204 H20I 75.0 . .
H20G C204 H20I 144.5 . .
H20H C204 H20I 105.7 . .
C204 O205 C206 108.1(14) . .
C226 O225 C204 120(2) . .
O225 C226 H22A 109.5 . .
O225 C226 H22B 109.5 . .
H22A C226 H22B 109.5 . .
O225 C226 H22C 109.5 . .
H22A C226 H22C 109.5 . .
H22B C226 H22C 109.5 . .
C213 O212 C211 121.5(19) . .
O212 C213 C214 122.0(16) . .
O215 C214 O215 51.9(10) . 3_677
O215 C214 C213 122.9(12) . .
O215 C214 C213 107.3(12) 3_677 .
O215 O215 C214 69.6(12) 3_677 .
O215 O215 C214 58.5(11) 3_677 3_677
C214 O215 C214 128.1(10) . 3_677

loop_
_geom_bond_atom_site_label_1
_geom_bond_atom_site_label_2
_geom_bond_distance
_geom_bond_site_symmetry_2
U1 O1 2.144(3) .
U1 O3 2.154(3) .
U1 O2 2.178(3) .
U1 O4 2.495(3) .
U1 C116 2.535(4) .
U1 N1 2.555(4) .
U1 U2 3.8547(4) .
U2 O5 2.127(3) .
U2 O6 2.154(3) .
U2 O4 2.334(3) .
U2 C118 2.474(4) .
U2 N2 2.592(3) .
U2 C116 2.643(4) .
O1 C3 1.355(5) .
O2 C10 1.363(5) .
O3 C17 1.360(5) .
O4 C57 1.400(5) .
O5 C64 1.360(5) .
O6 C71 1.369(5) .
N1 C8 1.491(5) .
N1 C15 1.493(5) .
N1 C1 1.513(5) .
N2 C69 1.483(6) .
N2 C62 1.498(5) .
N2 C55 1.506(6) .
C1 C2 1.503(6) .
C1 H1A 0.9900 .
C1 H1B 0.9900 .
C2 C7 1.394(6) .
C2 C3 1.404(6) .
C3 C4 1.413(6) .
C4 C5 1.400(6) .
C4 C22 1.536(6) .
C5 C6 1.393(6) .
C5 H5A 0.9500 .
C6 C7 1.392(6) .
C6 C32 1.516(6) .
C7 H7A 0.9500 .
C8 C9 1.493(6) .
C8 H8A 0.9900 .
C8 H8B 0.9900 .
C9 C14 1.391(6) .
C9 C10 1.406(6) .
C10 C11 1.422(6) .
C11 C12 1.394(6) .
C11 C33 1.534(6) .
C12 C13 1.384(7) .
C12 H12A 0.9500 .
C13 C14 1.390(7) .
C13 C43 1.503(7) .
C14 H14A 0.9500 .
C15 C16 1.511(6) .
C15 H15A 0.9900 .
C15 H15B 0.9900 .
C16 C21 1.399(6) .
C16 C17 1.416(6) .
C17 C18 1.412(6) .
C18 C19 1.392(6) .
C18 C44 1.545(6) .
C19 C20 1.395(7) .
C19 H19A 0.9500 .
C20 C21 1.386(7) .
C20 C54 1.518(6) .
C21 H21A 0.9500 .
C22 C30 1.547(6) .
C22 C27 1.547(6) .
C22 C26 1.551(6) .
C23 C31 1.524(7) .
C23 C26 1.525(7) .
C23 C28 1.548(6) .
C23 H23A 1.0000 .
C24 C29 1.524(7) .
C24 C31 1.537(7) .
C24 C27 1.543(6) .
C24 H24A 1.0000 .
C25 C28 1.517(7) .
C25 C29 1.532(7) .
C25 C30 1.536(6) .
C25 H25A 1.0000 .
C26 H26A 0.9900 .
C26 H26B 0.9900 .
C27 H27A 0.9900 .
C27 H27B 0.9900 .
C28 H28A 0.9900 .
C28 H28B 0.9900 .
C29 H29A 0.9900 .
C29 H29B 0.9900 .
C30 H30A 0.9900 .
C30 H30B 0.9900 .
C31 H31A 0.9900 .
C31 H31B 0.9900 .
C32 H32A 0.9800 .
C32 H32B 0.9800 .
C32 H32C 0.9800 .
C33 C37 1.512(7) .
C33 C38 1.531(8) .
C33 C41 1.540(7) .
C34 C42 1.484(10) .
C34 C39 1.571(10) .
C34 C37 1.580(9) .
C34 H34A 1.0000 .
C35 C40 1.477(9) .
C35 C42 1.483(9) .
C35 C38 1.571(8) .
C35 H35A 1.0000 .
C36 C40 1.492(9) .
C36 C39 1.498(9) .
C36 C41 1.539(8) .
C36 H36A 1.0000 .
C37 H37A 0.9900 .
C37 H37B 0.9900 .
C38 H38A 0.9900 .
C38 H38B 0.9900 .
C39 H39A 0.9900 .
C39 H39B 0.9900 .
C40 H40A 0.9900 .
C40 H40B 0.9900 .
C41 H41A 0.9900 .
C41 H41B 0.9900 .
C42 H42A 0.9900 .
C42 H42B 0.9900 .
C43 H43A 0.9800 .
C43 H43B 0.9800 .
C43 H43C 0.9800 .
C44 C49 1.552(6) .
C44 C48 1.551(6) .
C44 C52 1.555(6) .
C45 C48 1.535(6) .
C45 C53 1.536(6) .
C45 C50 1.541(6) .
C45 H45A 1.0000 .
C46 C51 1.536(7) .
C46 C50 1.537(6) .
C46 C52 1.541(6) .
C46 H46A 1.0000 .
C47 C53 1.528(7) .
C47 C51 1.531(7) .
C47 C49 1.533(7) .
C47 H47A 1.0000 .
C48 H48A 0.9900 .
C48 H48B 0.9900 .
C49 H49A 0.9900 .
C49 H49B 0.9900 .
C50 H50A 0.9900 .
C50 H50B 0.9900 .
C51 H51A 0.9900 .
C51 H51B 0.9900 .
C52 H52A 0.9900 .
C52 H52B 0.9900 .
C53 H53A 0.9900 .
C53 H53B 0.9900 .
C54 H54A 0.9800 .
C54 H54B 0.9800 .
C54 H54C 0.9800 .
C55 C56 1.512(6) .
C55 H55A 0.9900 .
C55 H55B 0.9900 .
C56 C61 1.396(6) .
C56 C57 1.410(6) .
C57 C58 1.403(6) .
C58 C59 1.412(6) .
C58 C76 1.556(6) .
C59 C60 1.382(7) .
C59 H59A 0.9500 .
C60 C61 1.391(7) .
C60 C86 1.508(6) .
C61 H61A 0.9500 .
C62 C63 1.501(7) .
C62 H62A 0.9900 .
C62 H62B 0.9900 .
C63 C68 1.388(7) .
C63 C64 1.410(6) .
C64 C65 1.407(7) .
C65 C66 1.400(6) .
C65 C87 1.537(7) .
C66 C67 1.385(7) .
C66 H66A 0.9500 .
C67 C68 1.384(8) .
C67 C97 1.522(7) .
C68 H68A 0.9500 .
C69 C70 1.511(6) .
C69 H69A 0.9900 .
C69 H69B 0.9900 .
C70 C75 1.392(6) .
C70 C71 1.419(6) .
C71 C72 1.407(6) .
C72 C73 1.399(6) .
C72 C98 1.547(6) .
C73 C74 1.407(6) .
C73 H73A 0.9500 .
C74 C75 1.377(7) .
C74 C108 1.510(7) .
C75 H75A 0.9500 .
C76 C80 1.531(6) .
C76 C81 1.558(7) .
C76 C84 1.562(7) .
C77 C85 1.518(8) .
C77 C82 1.528(7) .
C77 C80 1.543(6) .
C77 H77A 1.0000 .
C78 C82 1.526(7) .
C78 C83 1.527(8) .
C78 C84 1.543(6) .
C78 H78A 1.0000 .
C79 C85 1.531(8) .
C79 C83 1.536(9) .
C79 C81 1.547(7) .
C79 H79A 1.0000 .
C80 H80A 0.9900 .
C80 H80B 0.9900 .
C81 H81A 0.9900 .
C81 H81B 0.9900 .
C82 H82A 0.9900 .
C82 H82B 0.9900 .
C83 H83A 0.9900 .
C83 H83B 0.9900 .
C84 H84A 0.9900 .
C84 H84B 0.9900 .
C85 H85A 0.9900 .
C85 H85B 0.9900 .
C86 H86A 0.9800 .
C86 H86B 0.9800 .
C86 H86C 0.9800 .
C87 C95 1.535(7) .
C87 C91 1.537(6) .
C87 C92 1.551(7) .
C88 C96 1.520(7) .
C88 C93 1.530(8) .
C88 C91 1.539(7) .
C88 H88A 1.0000 .
C89 C93 1.518(8) .
C89 C94 1.532(8) .
C89 C95 1.547(7) .
C89 H89A 1.0000 .
C90 C94 1.517(8) .
C90 C96 1.530(8) .
C90 C92 1.531(7) .
C90 H90A 1.0000 .
C91 H91A 0.9900 .
C91 H91B 0.9900 .
C92 H92A 0.9900 .
C92 H92B 0.9900 .
C93 H93A 0.9900 .
C93 H93B 0.9900 .
C94 H94A 0.9900 .
C94 H94B 0.9900 .
C95 H95A 0.9900 .
C95 H95B 0.9900 .
C96 H96A 0.9900 .
C96 H96B 0.9900 .
C97 H97A 0.9800 .
C97 H97B 0.9800 .
C97 H97C 0.9800 .
C98 C102 1.550(6) .
C98 C106 1.550(6) .
C98 C103 1.550(6) .
C99 C104 1.523(7) .
C99 C107 1.526(7) .
C99 C102 1.546(6) .
C99 H99A 1.0000 .
C100 C104 1.533(7) .
C100 C105 1.534(8) .
C100 C106 1.536(7) .
C100 H10A 1.0000 .
C101 C105 1.513(8) .
C101 C107 1.538(7) .
C101 C103 1.544(6) .
C101 H10B 1.0000 .
C102 H10C 0.9900 .
C102 H10D 0.9900 .
C103 H10E 0.9900 .
C103 H10F 0.9900 .
C104 H10G 0.9900 .
C104 H10H 0.9900 .
C105 H10I 0.9900 .
C105 H10J 0.9900 .
C106 H10K 0.9900 .
C106 H10L 0.9900 .
C107 H10M 0.9900 .
C107 H10N 0.9900 .
C108 H10O 0.9800 .
C108 H10P 0.9800 .
C108 H10Q 0.9800 .
C109 C114 1.389(6) .
C109 C110 1.390(6) .
C109 H10R 0.9500 .
C110 C111 1.397(6) .
C110 H11A 0.9500 .
C111 C112 1.387(6) .
C111 C125 1.536(6) .
C112 C113 1.393(6) .
C112 H11B 0.9500 .
C113 C114 1.395(6) .
C113 H11C 0.9500 .
C114 C115 1.502(6) .
C115 C116 1.363(6) .
C115 C117 1.484(6) .
C116 H11D 1.0000 .
C117 C118 1.355(6) .
C117 H11E 0.9500 .
C118 C119 1.481(6) .
C119 C124 1.395(6) .
C119 C120 1.398(6) .
C120 C121 1.386(6) .
C120 H12B 0.9500 .
C121 C122 1.403(6) .
C121 H12C 0.9500 .
C122 C123 1.392(6) .
C122 C129 1.530(6) .
C123 C124 1.389(6) .
C123 H12D 0.9500 .
C124 H12E 0.9500 .
C125 C126 1.527(7) .
C125 C127 1.527(7) .
C125 C128 1.534(7) .
C126 H12F 0.9800 .
C126 H12G 0.9800 .
C126 H12H 0.9800 .
C127 H12I 0.9800 .
C127 H12J 0.9800 .
C127 H12K 0.9800 .
C128 H12L 0.9800 .
C128 H12M 0.9800 .
C128 H12N 0.9800 .
C129 C132 1.519(7) .
C129 C131 1.524(8) .
C129 C130 1.547(7) .
C130 H13A 0.9800 .
C130 H13B 0.9800 .
C130 H13C 0.9800 .
C131 H13D 0.9800 .
C131 H13E 0.9800 .
C131 H13F 0.9800 .
C132 H13G 0.9800 .
C132 H13H 0.9800 .
C132 H13I 0.9800 .
C201 O202 1.400(9) .
C201 H20A 0.9800 .
C201 H20B 0.9800 .
C201 H20C 0.9800 .
O202 C203 1.359(9) .
C203 C204 1.472(13) .
C203 H20D 0.9900 .
C203 H20E 0.9900 .
C204 O205 1.213(14) .
C204 O225 1.43(2) .
C204 H20F 0.9900 .
C204 H20G 0.9900 .
C204 H20H 0.9900 .
C204 H20I 0.9900 .
O205 C206 1.418(18) .
C206 H20J 0.9800 .
C206 H20K 0.9800 .
C206 H20L 0.9800 .
O225 C226 1.31(3) .
C226 H22A 0.9800 .
C226 H22B 0.9800 .
C226 H22C 0.9800 .
C211 O212 1.38(2) .
O212 C213 1.37(2) .
C213 C214 1.45(2) .
C214 O215 1.311(17) .
C214 O215 1.442(18) 3_677
O215 O215 1.21(2) 3_677
O215 C214 1.442(18) 3_677

loop_
_geom_torsion_atom_site_label_1
_geom_torsion_atom_site_label_2
_geom_torsion_atom_site_label_3
_geom_torsion_atom_site_label_4
_geom_torsion
_geom_torsion_site_symmetry_1
_geom_torsion_site_symmetry_4
O1 U1 U2 O5 141.60(12) . .
O3 U1 U2 O5 47.00(17) . .
O2 U1 U2 O5 -58.50(12) . .
O4 U1 U2 O5 -142.61(15) . .
C116 U1 U2 O5 26.12(17) . .
N1 U1 U2 O5 -140.42(14) . .
O1 U1 U2 O6 -71.83(13) . .
O3 U1 U2 O6 -166.43(17) . .
O2 U1 U2 O6 88.06(13) . .
O4 U1 U2 O6 3.95(15) . .
C116 U1 U2 O6 172.68(18) . .
N1 U1 U2 O6 6.15(15) . .
O1 U1 U2 O4 -75.79(14) . .
O3 U1 U2 O4 -170.38(17) . .
O2 U1 U2 O4 84.11(14) . .
C116 U1 U2 O4 168.73(18) . .
N1 U1 U2 O4 2.19(15) . .
O1 U1 U2 C118 45.40(13) . .
O3 U1 U2 C118 -49.20(17) . .
O2 U1 U2 C118 -154.70(13) . .
O4 U1 U2 C118 121.18(15) . .
C116 U1 U2 C118 -70.09(18) . .
N1 U1 U2 C118 123.38(15) . .
O1 U1 U2 N2 -146.62(12) . .
O3 U1 U2 N2 118.78(16) . .
O2 U1 U2 N2 13.28(11) . .
O4 U1 U2 N2 -70.83(14) . .
C116 U1 U2 N2 97.90(16) . .
N1 U1 U2 N2 -68.64(13) . .
O1 U1 U2 C116 115.48(17) . .
O3 U1 U2 C116 20.9(2) . .
O2 U1 U2 C116 -84.62(16) . .
O4 U1 U2 C116 -168.73(18) . .
N1 U1 U2 C116 -166.53(18) . .
O3 U1 O1 C3 -73.3(5) . .
O2 U1 O1 C3 9.0(6) . .
O4 U1 O1 C3 107.6(5) . .
C116 U1 O1 C3 -176.0(5) . .
N1 U1 O1 C3 6.4(5) . .
U2 U1 O1 C3 142.0(5) . .
O1 U1 O2 C10 -25.6(6) . .
O3 U1 O2 C10 55.8(4) . .
O4 U1 O2 C10 -122.5(4) . .
C116 U1 O2 C10 159.0(4) . .
N1 U1 O2 C10 -23.0(4) . .
U2 U1 O2 C10 -158.1(4) . .
O1 U1 O3 C17 121.3(4) . .
O2 U1 O3 C17 -31.5(4) . .
C116 U1 O3 C17 -125.9(4) . .
N1 U1 O3 C17 44.9(3) . .
U2 U1 O3 C17 -140.3(3) . .
O5 U2 O4 C57 -83.0(3) . .
O6 U2 O4 C57 29.7(3) . .
C118 U2 O4 C57 145.4(3) . .
N2 U2 O4 C57 -48.3(3) . .
C116 U2 O4 C57 -145.7(3) . .
U1 U2 O4 C57 -153.2(3) . .
O5 U2 O4 U1 70.2(2) . .
O6 U2 O4 U1 -177.13(11) . .
C118 U2 O4 U1 -61.42(14) . .
N2 U2 O4 U1 104.91(12) . .
C116 U2 O4 U1 7.48(12) . .
O1 U1 O4 C57 -102.2(3) . .
O2 U1 O4 C57 50.5(3) . .
C116 U1 O4 C57 143.7(3) . .
N1 U1 O4 C57 -26.9(3) . .
U2 U1 O4 C57 151.6(4) . .
O1 U1 O4 U2 106.21(12) . .
O2 U1 O4 U2 -101.05(12) . .
C116 U1 O4 U2 -7.82(12) . .
N1 U1 O4 U2 -178.45(11) . .
O6 U2 O5 C64 -66.9(5) . .
O4 U2 O5 C64 45.1(6) . .
C118 U2 O5 C64 178.1(5) . .
N2 U2 O5 C64 10.0(5) . .
C116 U2 O5 C64 106.2(5) . .
U1 U2 O5 C64 89.4(5) . .
O5 U2 O6 C71 13.4(3) . .
O4 U2 O6 C71 -136.3(3) . .
C118 U2 O6 C71 115.8(3) . .
N2 U2 O6 C71 -59.7(3) . .
U1 U2 O6 C71 -138.8(3) . .
O1 U1 N1 C8 151.7(3) . .
O3 U1 N1 C8 -119.6(3) . .
O2 U1 N1 C8 -27.1(3) . .
O4 U1 N1 C8 66.0(3) . .
U2 U1 N1 C8 64.7(3) . .
O1 U1 N1 C15 -82.8(3) . .
O3 U1 N1 C15 5.9(3) . .
O2 U1 N1 C15 98.5(3) . .
O4 U1 N1 C15 -168.4(2) . .
U2 U1 N1 C15 -169.7(2) . .
O1 U1 N1 C1 38.4(2) . .
O3 U1 N1 C1 127.1(3) . .
O2 U1 N1 C1 -140.3(3) . .
O4 U1 N1 C1 -47.2(3) . .
U2 U1 N1 C1 -48.5(3) . .
O5 U2 N2 C69 -90.9(3) . .
O6 U2 N2 C69 10.0(3) . .
O4 U2 N2 C69 107.7(3) . .
C118 U2 N2 C69 -152.3(5) . .
C116 U2 N2 C69 -174.8(3) . .
U1 U2 N2 C69 144.7(3) . .
O5 U2 N2 C62 32.6(3) . .
O6 U2 N2 C62 133.5(3) . .
O4 U2 N2 C62 -128.8(3) . .
C118 U2 N2 C62 -28.8(7) . .
C116 U2 N2 C62 -51.3(3) . .
U1 U2 N2 C62 -91.8(3) . .
O5 U2 N2 C55 147.5(3) . .
O6 U2 N2 C55 -111.7(3) . .
O4 U2 N2 C55 -13.9(2) . .
C118 U2 N2 C55 86.0(6) . .
C116 U2 N2 C55 63.6(3) . .
U1 U2 N2 C55 23.1(2) . .
C8 N1 C1 C2 170.1(4) . .
C15 N1 C1 C2 49.3(5) . .
U1 N1 C1 C2 -73.8(4) . .
N1 C1 C2 C7 -126.3(4) . .
N1 C1 C2 C3 56.2(6) . .
U1 O1 C3 C2 -28.0(7) . .
U1 O1 C3 C4 151.7(4) . .
C7 C2 C3 O1 -177.8(4) . .
C1 C2 C3 O1 -0.3(6) . .
C7 C2 C3 C4 2.5(7) . .
C1 C2 C3 C4 180.0(4) . .
O1 C3 C4 C5 177.0(4) . .
C2 C3 C4 C5 -3.2(6) . .
O1 C3 C4 C22 -6.3(6) . .
C2 C3 C4 C22 173.4(4) . .
C3 C4 C5 C6 1.8(7) . .
C22 C4 C5 C6 -174.9(4) . .
C4 C5 C6 C7 0.4(7) . .
C4 C5 C6 C32 178.9(4) . .
C5 C6 C7 C2 -1.3(7) . .
C32 C6 C7 C2 -179.8(4) . .
C3 C2 C7 C6 -0.1(7) . .
C1 C2 C7 C6 -177.6(4) . .
C15 N1 C8 C9 -57.6(5) . .
C1 N1 C8 C9 -177.5(4) . .
U1 N1 C8 C9 68.8(4) . .
N1 C8 C9 C14 117.0(5) . .
N1 C8 C9 C10 -64.0(6) . .
U1 O2 C10 C9 36.8(6) . .
U1 O2 C10 C11 -141.6(4) . .
C14 C9 C10 O2 -173.2(4) . .
C8 C9 C10 O2 7.8(6) . .
C14 C9 C10 C11 5.3(7) . .
C8 C9 C10 C11 -173.7(4) . .
O2 C10 C11 C12 172.7(4) . .
C9 C10 C11 C12 -5.7(7) . .
O2 C10 C11 C33 -7.1(7) . .
C9 C10 C11 C33 174.5(4) . .
C10 C11 C12 C13 2.0(7) . .
C33 C11 C12 C13 -178.2(5) . .
C11 C12 C13 C14 2.3(8) . .
C11 C12 C13 C43 -179.2(5) . .
C12 C13 C14 C9 -2.8(7) . .
C43 C13 C14 C9 178.6(5) . .
C10 C9 C14 C13 -0.9(7) . .
C8 C9 C14 C13 178.1(4) . .
C8 N1 C15 C16 74.9(5) . .
C1 N1 C15 C16 -168.2(4) . .
U1 N1 C15 C16 -49.4(4) . .
N1 C15 C16 C21 -124.2(5) . .
N1 C15 C16 C17 64.1(6) . .
U1 O3 C17 C18 132.0(4) . .
U1 O3 C17 C16 -48.4(5) . .
C21 C16 C17 O3 174.5(4) . .
C15 C16 C17 O3 -13.7(6) . .
C21 C16 C17 C18 -5.9(6) . .
C15 C16 C17 C18 165.9(4) . .
O3 C17 C18 C19 -172.3(4) . .
C16 C17 C18 C19 8.1(6) . .
O3 C17 C18 C44 12.5(6) . .
C16 C17 C18 C44 -167.1(4) . .
C17 C18 C19 C20 -3.1(7) . .
C44 C18 C19 C20 172.2(4) . .
C18 C19 C20 C21 -4.1(7) . .
C18 C19 C20 C54 177.7(5) . .
C19 C20 C21 C16 6.6(7) . .
C54 C20 C21 C16 -175.3(5) . .
C17 C16 C21 C20 -1.7(7) . .
C15 C16 C21 C20 -173.7(4) . .
C5 C4 C22 C30 -4.9(6) . .
C3 C4 C22 C30 178.6(4) . .
C5 C4 C22 C27 -125.3(4) . .
C3 C4 C22 C27 58.2(5) . .
C5 C4 C22 C26 113.3(4) . .
C3 C4 C22 C26 -63.1(5) . .
C31 C23 C26 C22 -60.2(5) . .
C28 C23 C26 C22 59.8(5) . .
C4 C22 C26 C23 -179.4(4) . .
C30 C22 C26 C23 -58.3(5) . .
C27 C22 C26 C23 57.4(4) . .
C29 C24 C27 C22 -62.1(5) . .
C31 C24 C27 C22 58.1(5) . .
C4 C22 C27 C24 -177.0(3) . .
C30 C22 C27 C24 59.8(5) . .
C26 C22 C27 C24 -56.1(4) . .
C29 C25 C28 C23 -60.7(5) . .
C30 C25 C28 C23 59.8(5) . .
C31 C23 C28 C25 59.8(5) . .
C26 C23 C28 C25 -60.1(5) . .
C31 C24 C29 C25 -60.1(5) . .
C27 C24 C29 C25 60.0(5) . .
C28 C25 C29 C24 61.1(5) . .
C30 C25 C29 C24 -58.5(5) . .
C28 C25 C30 C22 -61.0(5) . .
C29 C25 C30 C22 58.8(5) . .
C4 C22 C30 C25 178.1(4) . .
C27 C22 C30 C25 -58.3(5) . .
C26 C22 C30 C25 59.1(5) . .
C26 C23 C31 C24 61.6(5) . .
C28 C23 C31 C24 -58.7(5) . .
C29 C24 C31 C23 59.3(5) . .
C27 C24 C31 C23 -60.6(5) . .
C12 C11 C33 C37 -114.4(6) . .
C10 C11 C33 C37 65.4(7) . .
C12 C11 C33 C38 124.0(5) . .
C10 C11 C33 C38 -56.2(6) . .
C12 C11 C33 C41 7.4(7) . .
C10 C11 C33 C41 -172.8(5) . .
C38 C33 C37 C34 -54.7(7) . .
C11 C33 C37 C34 -177.2(5) . .
C41 C33 C37 C34 58.5(8) . .
C42 C34 C37 C33 55.1(8) . .
C39 C34 C37 C33 -62.6(7) . .
C37 C33 C38 C35 57.8(6) . .
C11 C33 C38 C35 -178.9(5) . .
C41 C33 C38 C35 -57.6(6) . .
C40 C35 C38 C33 58.8(7) . .
C42 C35 C38 C33 -60.5(6) . .
C40 C36 C39 C34 53.3(7) . .
C41 C36 C39 C34 -64.8(7) . .
C42 C34 C39 C36 -49.0(8) . .
C37 C34 C39 C36 65.2(7) . .
C42 C35 C40 C36 56.5(8) . .
C38 C35 C40 C36 -58.9(7) . .
C39 C36 C40 C35 -58.3(7) . .
C41 C36 C40 C35 60.0(7) . .
C40 C36 C41 C33 -62.4(7) . .
C39 C36 C41 C33 58.8(7) . .
C37 C33 C41 C36 -55.1(7) . .
C38 C33 C41 C36 60.9(6) . .
C11 C33 C41 C36 -179.1(5) . .
C39 C34 C42 C35 50.0(7) . .
C37 C34 C42 C35 -62.0(7) . .
C40 C35 C42 C34 -53.8(7) . .
C38 C35 C42 C34 64.6(6) . .
C19 C18 C44 C49 1.3(6) . .
C17 C18 C44 C49 176.3(4) . .
C19 C18 C44 C48 122.9(4) . .
C17 C18 C44 C48 -62.1(5) . .
C19 C18 C44 C52 -115.8(4) . .
C17 C18 C44 C52 59.2(5) . .
C53 C45 C48 C44 61.0(4) . .
C50 C45 C48 C44 -58.7(5) . .
C18 C44 C48 C45 177.2(3) . .
C49 C44 C48 C45 -58.7(4) . .
C52 C44 C48 C45 56.5(4) . .
C53 C47 C49 C44 -59.5(5) . .
C51 C47 C49 C44 61.3(5) . .
C18 C44 C49 C47 -177.3(4) . .
C48 C44 C49 C47 57.4(5) . .
C52 C44 C49 C47 -59.3(5) . .
C51 C46 C50 C45 59.1(5) . .
C52 C46 C50 C45 -61.0(5) . .
C48 C45 C50 C46 60.3(5) . .
C53 C45 C50 C46 -58.8(5) . .
C53 C47 C51 C46 60.9(5) . .
C49 C47 C51 C46 -60.2(5) . .
C50 C46 C51 C47 -60.0(5) . .
C52 C46 C51 C47 60.0(5) . .
C51 C46 C52 C44 -60.7(5) . .
C50 C46 C52 C44 59.6(5) . .
C18 C44 C52 C46 179.2(4) . .
C49 C44 C52 C46 58.9(5) . .
C48 C44 C52 C46 -56.6(5) . .
C51 C47 C53 C45 -60.8(5) . .
C49 C47 C53 C45 59.7(5) . .
C48 C45 C53 C47 -59.9(5) . .
C50 C45 C53 C47 59.5(5) . .
C69 N2 C55 C56 -58.7(5) . .
C62 N2 C55 C56 -179.4(4) . .
U2 N2 C55 C56 63.8(4) . .
N2 C55 C56 C61 112.1(4) . .
N2 C55 C56 C57 -64.3(5) . .
U2 O4 C57 C58 -111.6(4) . .
U1 O4 C57 C58 100.9(4) . .
U2 O4 C57 C56 68.6(4) . .
U1 O4 C57 C56 -79.0(4) . .
C61 C56 C57 O4 174.9(4) . .
C55 C56 C57 O4 -8.8(6) . .
C61 C56 C57 C58 -5.0(7) . .
C55 C56 C57 C58 171.3(4) . .
O4 C57 C58 C59 -173.6(4) . .
C56 C57 C58 C59 6.3(6) . .
O4 C57 C58 C76 14.0(7) . .
C56 C57 C58 C76 -166.2(4) . .
C57 C58 C59 C60 -2.8(7) . .
C76 C58 C59 C60 170.7(4) . .
C58 C59 C60 C61 -2.2(7) . .
C58 C59 C60 C86 -178.4(4) . .
C59 C60 C61 C56 3.7(7) . .
C86 C60 C61 C56 179.8(4) . .
C57 C56 C61 C60 -0.2(7) . .
C55 C56 C61 C60 -176.6(4) . .
C69 N2 C62 C63 53.2(5) . .
C55 N2 C62 C63 172.4(4) . .
U2 N2 C62 C63 -69.6(4) . .
N2 C62 C63 C68 -123.3(5) . .
N2 C62 C63 C64 60.9(6) . .
U2 O5 C64 C65 156.6(4) . .
U2 O5 C64 C63 -23.8(8) . .
C68 C63 C64 O5 174.2(4) . .
C62 C63 C64 O5 -9.9(6) . .
C68 C63 C64 C65 -6.1(7) . .
C62 C63 C64 C65 169.7(4) . .
O5 C64 C65 C66 -173.6(4) . .
C63 C64 C65 C66 6.8(7) . .
O5 C64 C65 C87 4.1(7) . .
C63 C64 C65 C87 -175.5(4) . .
C64 C65 C66 C67 -2.9(8) . .
C87 C65 C66 C67 179.4(5) . .
C65 C66 C67 C68 -1.9(9) . .
C65 C66 C67 C97 177.2(6) . .
C66 C67 C68 C63 2.8(8) . .
C97 C67 C68 C63 -176.3(6) . .
C64 C63 C68 C67 1.2(8) . .
C62 C63 C68 C67 -174.6(5) . .
C62 N2 C69 C70 -81.9(5) . .
C55 N2 C69 C70 161.4(4) . .
U2 N2 C69 C70 39.4(4) . .
N2 C69 C70 C75 120.5(4) . .
N2 C69 C70 C71 -67.8(6) . .
U2 O6 C71 C72 -122.3(4) . .
U2 O6 C71 C70 57.6(5) . .
C75 C70 C71 O6 -173.0(4) . .
C69 C70 C71 O6 15.4(6) . .
C75 C70 C71 C72 6.9(6) . .
C69 C70 C71 C72 -164.7(4) . .
O6 C71 C72 C73 175.4(4) . .
C70 C71 C72 C73 -4.5(6) . .
O6 C71 C72 C98 -4.5(7) . .
C70 C71 C72 C98 175.6(4) . .
C71 C72 C73 C74 -1.6(7) . .
C98 C72 C73 C74 178.2(4) . .
C72 C73 C74 C75 5.3(7) . .
C72 C73 C74 C108 -176.5(4) . .
C73 C74 C75 C70 -2.8(7) . .
C108 C74 C75 C70 179.0(4) . .
C71 C70 C75 C74 -3.1(7) . .
C69 C70 C75 C74 168.7(4) . .
C57 C58 C76 C80 -9.0(7) . .
C59 C58 C76 C80 178.4(4) . .
C57 C58 C76 C81 110.4(5) . .
C59 C58 C76 C81 -62.1(5) . .
C57 C58 C76 C84 -132.7(5) . .
C59 C58 C76 C84 54.8(5) . .
C58 C76 C80 C77 178.4(4) . .
C81 C76 C80 C77 58.8(5) . .
C84 C76 C80 C77 -57.0(5) . .
C85 C77 C80 C76 -61.3(5) . .
C82 C77 C80 C76 59.4(5) . .
C85 C79 C81 C76 60.0(6) . .
C83 C79 C81 C76 -59.8(6) . .
C80 C76 C81 C79 -58.8(5) . .
C58 C76 C81 C79 176.2(4) . .
C84 C76 C81 C79 57.6(5) . .
C83 C78 C82 C77 -60.0(5) . .
C84 C78 C82 C77 60.5(6) . .
C85 C77 C82 C78 60.5(5) . .
C80 C77 C82 C78 -60.2(5) . .
C82 C78 C83 C79 59.3(6) . .
C84 C78 C83 C79 -61.1(6) . .
C85 C79 C83 C78 -58.8(6) . .
C81 C79 C83 C78 60.4(6) . .
C82 C78 C84 C76 -60.0(6) . .
C83 C78 C84 C76 60.8(5) . .
C80 C76 C84 C78 57.7(5) . .
C58 C76 C84 C78 -174.5(4) . .
C81 C76 C84 C78 -57.8(5) . .
C82 C77 C85 C79 -60.5(6) . .
C80 C77 C85 C79 60.6(6) . .
C83 C79 C85 C77 59.7(5) . .
C81 C79 C85 C77 -59.9(6) . .
C66 C65 C87 C95 -13.2(6) . .
C64 C65 C87 C95 169.2(4) . .
C66 C65 C87 C91 106.0(5) . .
C64 C65 C87 C91 -71.6(5) . .
C66 C65 C87 C92 -133.0(5) . .
C64 C65 C87 C92 49.4(6) . .
C95 C87 C91 C88 -58.8(5) . .
C65 C87 C91 C88 178.6(4) . .
C92 C87 C91 C88 56.7(5) . .
C96 C88 C91 C87 -59.8(5) . .
C93 C88 C91 C87 59.8(6) . .
C94 C90 C92 C87 -62.7(6) . .
C96 C90 C92 C87 57.3(6) . .
C95 C87 C92 C90 60.2(5) . .
C91 C87 C92 C90 -55.8(6) . .
C65 C87 C92 C90 -176.4(4) . .
C94 C89 C93 C88 -61.0(6) . .
C95 C89 C93 C88 60.1(6) . .
C96 C88 C93 C89 59.3(6) . .
C91 C88 C93 C89 -59.9(6) . .
C96 C90 C94 C89 -59.4(6) . .
C92 C90 C94 C89 60.2(6) . .
C93 C89 C94 C90 60.9(6) . .
C95 C89 C94 C90 -58.8(6) . .
C91 C87 C95 C89 60.0(6) . .
C65 C87 C95 C89 -179.8(4) . .
C92 C87 C95 C89 -57.5(6) . .
C93 C89 C95 C87 -61.5(6) . .
C94 C89 C95 C87 58.9(6) . .
C93 C88 C96 C90 -58.3(6) . .
C91 C88 C96 C90 61.6(6) . .
C94 C90 C96 C88 59.0(6) . .
C92 C90 C96 C88 -60.5(6) . .
C73 C72 C98 C102 124.6(4) . .
C71 C72 C98 C102 -55.6(6) . .
C73 C72 C98 C106 5.2(6) . .
C71 C72 C98 C106 -175.0(4) . .
C73 C72 C98 C103 -114.5(5) . .
C71 C72 C98 C103 65.3(5) . .
C104 C99 C102 C98 60.2(5) . .
C107 C99 C102 C98 -59.3(5) . .
C72 C98 C102 C99 179.6(4) . .
C106 C98 C102 C99 -58.3(5) . .
C103 C98 C102 C99 57.9(5) . .
C105 C101 C103 C98 -60.2(5) . .
C107 C101 C103 C98 59.7(5) . .
C72 C98 C103 C101 179.2(4) . .
C102 C98 C103 C101 -58.4(5) . .
C106 C98 C103 C101 57.3(5) . .
C107 C99 C104 C100 60.0(5) . .
C102 C99 C104 C100 -59.8(5) . .
C105 C100 C104 C99 -60.6(5) . .
C106 C100 C104 C99 59.6(5) . .
C107 C101 C105 C100 -59.2(5) . .
C103 C101 C105 C100 60.2(5) . .
C104 C100 C105 C101 60.2(5) . .
C106 C100 C105 C101 -59.7(5) . .
C104 C100 C106 C98 -60.8(6) . .
C105 C100 C106 C98 59.4(5) . .
C72 C98 C106 C100 -178.6(4) . .
C102 C98 C106 C100 59.3(5) . .
C103 C98 C106 C100 -57.5(5) . .
C104 C99 C107 C101 -59.8(5) . .
C102 C99 C107 C101 60.6(5) . .
C105 C101 C107 C99 59.7(5) . .
C103 C101 C107 C99 -60.7(5) . .
C114 C109 C110 C111 0.0(7) . .
C109 C110 C111 C112 0.9(7) . .
C109 C110 C111 C125 -179.4(4) . .
C110 C111 C112 C113 -1.1(7) . .
C125 C111 C112 C113 179.2(4) . .
C111 C112 C113 C114 0.4(7) . .
C110 C109 C114 C113 -0.7(7) . .
C110 C109 C114 C115 177.2(4) . .
C112 C113 C114 C109 0.5(6) . .
C112 C113 C114 C115 -177.3(4) . .
C109 C114 C115 C116 36.2(6) . .
C113 C114 C115 C116 -146.0(4) . .
C109 C114 C115 C117 -138.8(4) . .
C113 C114 C115 C117 39.0(6) . .
C117 C115 C116 U1 -61.7(6) . .
C114 C115 C116 U1 123.7(4) . .
C117 C115 C116 U2 43.3(4) . .
C114 C115 C116 U2 -131.3(4) . .
O1 U1 C116 C115 28.6(5) . .
O3 U1 C116 C115 -62.8(4) . .
O2 U1 C116 C115 -153.7(4) . .
O4 U1 C116 C115 111.7(4) . .
U2 U1 C116 C115 105.0(4) . .
O1 U1 C116 U2 -76.40(15) . .
O3 U1 C116 U2 -167.77(12) . .
O2 U1 C116 U2 101.28(13) . .
O4 U1 C116 U2 6.68(10) . .
O5 U2 C116 C115 66.2(3) . .
O4 U2 C116 C115 -142.7(3) . .
C118 U2 C116 C115 -33.9(3) . .
N2 U2 C116 C115 140.8(3) . .
U1 U2 C116 C115 -135.6(3) . .
O5 U2 C116 U1 -158.24(14) . .
O4 U2 C116 U1 -7.12(11) . .
C118 U2 C116 U1 101.65(16) . .
N2 U2 C116 U1 -83.69(14) . .
C116 C115 C117 C118 -26.4(7) . .
C114 C115 C117 C118 148.6(4) . .
C115 C117 C118 C119 -179.5(4) . .
C115 C117 C118 U2 -12.9(5) . .
O5 U2 C118 C117 -58.3(3) . .
O6 U2 C118 C117 -160.2(3) . .
O4 U2 C118 C117 97.6(3) . .
N2 U2 C118 C117 0.8(8) . .
C116 U2 C118 C117 24.2(3) . .
U1 U2 C118 C117 64.3(3) . .
O5 U2 C118 C119 104.5(4) . .
O6 U2 C118 C119 2.5(5) . .
O4 U2 C118 C119 -99.6(4) . .
N2 U2 C118 C119 163.5(5) . .
C116 U2 C118 C119 -173.0(5) . .
U1 U2 C118 C119 -133.0(4) . .
C117 C118 C119 C124 -142.5(4) . .
U2 C118 C119 C124 56.3(6) . .
C117 C118 C119 C120 34.6(6) . .
U2 C118 C119 C120 -126.6(4) . .
C124 C119 C120 C121 2.7(7) . .
C118 C119 C120 C121 -174.4(4) . .
C119 C120 C121 C122 0.8(7) . .
C120 C121 C122 C123 -2.3(7) . .
C120 C121 C122 C129 179.3(4) . .
C121 C122 C123 C124 0.2(7) . .
C129 C122 C123 C124 178.6(4) . .
C122 C123 C124 C119 3.4(7) . .
C120 C119 C124 C123 -4.8(7) . .
C118 C119 C124 C123 172.5(4) . .
C112 C111 C125 C126 -173.6(4) . .
C110 C111 C125 C126 6.8(6) . .
C112 C111 C125 C127 65.8(5) . .
C110 C111 C125 C127 -113.8(5) . .
C112 C111 C125 C128 -53.9(6) . .
C110 C111 C125 C128 126.4(5) . .
C123 C122 C129 C132 2.1(7) . .
C121 C122 C129 C132 -179.6(5) . .
C123 C122 C129 C131 -119.5(5) . .
C121 C122 C129 C131 58.9(6) . .
C123 C122 C129 C130 120.9(5) . .
C121 C122 C129 C130 -60.7(6) . .
C201 O202 C203 C204 174.5(8) . .
O202 C203 C204 O205 39.6(17) . .
O202 C203 C204 O225 -152.4(16) . .
O225 C204 O205 C206 23(2) . .
C203 C204 O205 C206 -167.0(12) . .
O205 C204 O225 C226 3(3) . .
C203 C204 O225 C226 -165(2) . .
C211 O212 C213 C214 173(2) . .
O212 C213 C214 O215 169.4(16) . .
O212 C213 C214 O215 114.0(19) . 3_677
C213 C214 O215 O215 -86.8(18) . 3_677
O215 C214 O215 C214 0.011(2) 3_677 3_677
C213 C214 O215 C214 -86.8(18) . 3_677
